data_7109383
loop_
_publ_author_name
'Alba Collado'
'Adrian Gomez-Suarez'
'Anthony R. Martin'
'Alexandra M. Z. Slawin'
'Steven P. Nolan'

_publ_section_title
;
 Straightforward synthesis of [Au(NHC)X] (NHC = N-heterocyclic carbene, X
 = Cl, Br, I) complexes
;
_journal_coden_Cambridge 0182
_journal_name_full Chem.Commun.
_journal_page_first 5541
_journal_paper_doi 10.1039/c3cc43076f
_journal_volume 49
_journal_year 2013
_chemical_formula_moiety 'C31.50 H47 Au Cl2 N2'
_chemical_formula_sum 'C31.5 H47 Au Cl2 N2'
_chemical_formula_weight 721.60
_space_group_IT_number 14
_symmetry_cell_setting monoclinic
_symmetry_Int_Tables_number 14
_symmetry_space_group_name_Hall '-P 2ybc'
_symmetry_space_group_name_H-M 'P 1 21/c 1'
_atom_sites_solution_hydrogens geom
_atom_sites_solution_primary direct
_atom_sites_solution_secondary difmap
_cell_angle_alpha 90.0000
_cell_angle_beta 103.228(8)
_cell_angle_gamma 90.0000
_cell_formula_units_Z 8
_cell_length_a 31.069(3)
_cell_length_b 11.3527(9)
_cell_length_c 18.8004(15)
_cell_measurement_reflns_used 18865
_cell_measurement_temperature 93
_cell_measurement_theta_max 25.34
_cell_measurement_theta_min 3.05
_cell_volume 6455.3(10)
_computing_cell_refinement 'CrystalClear-SM Expert 2.0 rc13'
_computing_data_collection 'CrystalClear-SM Expert 2.0 rc13 (Rigaku, 2009)'
_computing_data_reduction 'CrystalClear-SM Expert 2.0 rc13'
_computing_molecular_graphics 'CrystalStructure 4.0'
_computing_publication_material 'CrystalStructure 4.0 (Rigaku, 2010)'
_computing_structure_refinement 'SHELXL97 (Sheldrick, 2008)'
_computing_structure_solution 'SIR2004 (Burla, et al., 2005)'
_diffrn_ambient_temperature 93
_diffrn_detector_area_resol_mean 7.353
_diffrn_measured_fraction_theta_full 0.986
_diffrn_measured_fraction_theta_max 0.982
_diffrn_measurement_device_type 'Rigaku Mercury70'
_diffrn_measurement_method \w
_diffrn_radiation_type 'Mo K\a'
_diffrn_radiation_wavelength 0.71075
_diffrn_reflns_av_R_equivalents 0.0878
_diffrn_reflns_Laue_measured_fraction_full 0.986
_diffrn_reflns_Laue_measured_fraction_max 0.982
_diffrn_reflns_limit_h_max 37
_diffrn_reflns_limit_h_min -29
_diffrn_reflns_limit_k_max 13
_diffrn_reflns_limit_k_min -10
_diffrn_reflns_limit_l_max 15
_diffrn_reflns_limit_l_min -22
_diffrn_reflns_number 40686
_diffrn_reflns_point_group_measured_fraction_full 0.986
_diffrn_reflns_point_group_measured_fraction_max 0.982
_diffrn_reflns_theta_full 25.000
_diffrn_reflns_theta_max 25.345
_diffrn_reflns_theta_min 3.052
_diffrn_standards_number 0
_exptl_absorpt_coefficient_mu 4.761
_exptl_absorpt_correction_T_max 0.954
_exptl_absorpt_correction_T_min 0.239
_exptl_absorpt_correction_type multi-scan
_exptl_absorpt_process_details 'REQAB (Rigaku, 1998)'
_exptl_crystal_colour colorless
_exptl_crystal_density_diffrn 1.485
_exptl_crystal_density_method 'not measured'
_exptl_crystal_description platelet
_exptl_crystal_F_000 2904.00
_exptl_crystal_size_max 0.100
_exptl_crystal_size_mid 0.100
_exptl_crystal_size_min 0.010
_refine_diff_density_max 1.390
_refine_diff_density_min -0.930
_refine_ls_extinction_method none
_refine_ls_goodness_of_fit_ref 1.035
_refine_ls_hydrogen_treatment constr
_refine_ls_number_parameters 658
_refine_ls_number_reflns 11617
_refine_ls_number_restraints 6
_refine_ls_R_factor_gt 0.0570
_refine_ls_shift/su_max 0.001
_refine_ls_structure_factor_coef Fsqd
_refine_ls_weighting_details 'w = 1/[\s^2^(Fo^2^)+(0.0262P)^2^+5.9087P] where P=(Fo^2^+2Fc^2^)/3'
_refine_ls_weighting_scheme calc
_refine_ls_wR_factor_ref 0.0921
_reflns_number_gt 7915
_reflns_number_total 11617
_reflns_threshold_expression F^2^>2.0\s(F^2^)
_cod_data_source_file c3cc43076f-2.cif
_cod_data_source_block Au(SITb)C
_cod_original_cell_volume 6455.3(9)
_cod_original_formula_sum 'C31.50 H47 Au Cl2 N2'
_cod_database_code 7109383

loop_
_symmetry_equiv_pos_site_id
_symmetry_equiv_pos_as_xyz
1 +X,+Y,+Z
2 -X,1/2+Y,1/2-Z
3 -X,-Y,-Z
4 +X,1/2-Y,1/2+Z

loop_
_atom_site_label
_atom_site_type_symbol
_atom_site_fract_x
_atom_site_fract_y
_atom_site_fract_z
_atom_site_U_iso_or_equiv
_atom_site_adp_type
_atom_site_occupancy
_atom_site_symmetry_multiplicity
_atom_site_calc_flag
_atom_site_refinement_flags
Au1 Au 0.24584(2) 0.77122(2) 0.44322(2) 0.02442(10) Uani 1.0 4 d .
Au41 Au 0.25107(2) 0.16837(2) 0.31553(2) 0.02683(10) Uani 1.0 4 d .
Cl1 Cl 0.22893(8) 0.83495(17) 0.32600(11) 0.0453(6) Uani 1.0 4 d .
Cl41 Cl 0.27431(8) 0.21447(19) 0.21179(12) 0.0473(6) Uani 1.0 4 d .
Cl81 Cl 0.24601(9) 0.3901(2) 0.52654(17) 0.0815(10) Uani 1.0 4 d .
Cl82 Cl 0.16317(9) 0.4398(2) 0.42808(15) 0.0687(8) Uani 1.0 4 d .
N2 N 0.2981(3) 0.6585(5) 0.5780(4) 0.0274(16) Uani 1.0 4 d .
N5 N 0.2326(2) 0.7101(5) 0.5899(4) 0.0252(15) Uani 1.0 4 d .
N42 N 0.2612(2) 0.0986(5) 0.4710(4) 0.0248(16) Uani 1.0 4 d .
N45 N 0.1921(2) 0.1129(5) 0.4165(4) 0.0191(15) Uani 1.0 4 d .
C1 C 0.2596(3) 0.7085(6) 0.5434(4) 0.0238(19) Uani 1.0 4 d .
C3 C 0.2975(3) 0.6237(7) 0.6522(5) 0.040(3) Uani 1.0 4 d .
C4 C 0.2517(3) 0.6507(7) 0.6603(5) 0.044(3) Uani 1.0 4 d .
C6 C 0.3359(3) 0.6429(6) 0.5475(5) 0.028(2) Uani 1.0 4 d .
C7 C 0.3319(3) 0.5946(6) 0.4790(5) 0.028(2) Uani 1.0 4 d .
C8 C 0.3689(3) 0.5795(6) 0.4506(5) 0.027(2) Uani 1.0 4 d .
C9 C 0.4101(3) 0.6122(6) 0.4937(5) 0.030(2) Uani 1.0 4 d .
C10 C 0.4151(3) 0.6587(7) 0.5632(5) 0.034(3) Uani 1.0 4 d .
C11 C 0.3772(3) 0.6745(6) 0.5903(5) 0.033(2) Uani 1.0 4 d .
C12 C 0.3642(3) 0.5198(6) 0.3762(5) 0.035(3) Uani 1.0 4 d .
C13 C 0.3212(4) 0.5575(8) 0.3223(5) 0.067(4) Uani 1.0 4 d .
C14 C 0.3640(4) 0.3873(7) 0.3864(5) 0.065(4) Uani 1.0 4 d .
C15 C 0.4024(4) 0.5533(8) 0.3405(6) 0.066(4) Uani 1.0 4 d .
C16 C 0.4595(3) 0.6923(6) 0.6108(5) 0.039(3) Uani 1.0 4 d .
C17 C 0.4701(3) 0.6131(8) 0.6787(6) 0.068(4) Uani 1.0 4 d .
C18 C 0.4978(3) 0.6815(8) 0.5724(6) 0.063(3) Uani 1.0 4 d .
C19 C 0.4596(3) 0.8214(7) 0.6363(6) 0.057(3) Uani 1.0 4 d .
C20 C 0.1903(3) 0.7683(6) 0.5784(5) 0.0254(19) Uani 1.0 4 d .
C21 C 0.1841(3) 0.8482(6) 0.6302(4) 0.0198(18) Uani 1.0 4 d .
C22 C 0.1447(3) 0.9105(6) 0.6210(5) 0.0246(19) Uani 1.0 4 d .
C23 C 0.1118(3) 0.8880(6) 0.5575(4) 0.0248(19) Uani 1.0 4 d .
C24 C 0.1177(3) 0.8073(6) 0.5045(4) 0.0215(18) Uani 1.0 4 d .
C25 C 0.1582(3) 0.7495(6) 0.5159(5) 0.025(2) Uani 1.0 4 d .
C26 C 0.1380(3) 0.9976(6) 0.6802(5) 0.034(3) Uani 1.0 4 d .
C27 C 0.1291(3) 0.9235(7) 0.7441(5) 0.046(3) Uani 1.0 4 d .
C28 C 0.1787(3) 1.0756(7) 0.7059(5) 0.052(3) Uani 1.0 4 d .
C29 C 0.0973(3) 1.0755(7) 0.6523(5) 0.048(3) Uani 1.0 4 d .
C30 C 0.0819(3) 0.7851(6) 0.4354(5) 0.029(2) Uani 1.0 4 d .
C31 C 0.0991(3) 0.8149(8) 0.3684(5) 0.053(3) Uani 1.0 4 d .
C32 C 0.0678(4) 0.6563(7) 0.4318(6) 0.067(4) Uani 1.0 4 d .
C33 C 0.0408(4) 0.8583(8) 0.4330(5) 0.064(3) Uani 1.0 4 d .
C41 C 0.2326(3) 0.1223(6) 0.4068(5) 0.026(2) Uani 1.0 4 d .
C43 C 0.2392(3) 0.0714(6) 0.5298(4) 0.027(2) Uani 1.0 4 d .
C44 C 0.1906(3) 0.0849(7) 0.4922(5) 0.033(2) Uani 1.0 4 d .
C46 C 0.3078(3) 0.0994(6) 0.4820(5) 0.0246(19) Uani 1.0 4 d .
C47 C 0.3279(3) 0.0420(6) 0.4323(5) 0.026(2) Uani 1.0 4 d .
C48 C 0.3733(3) 0.0452(6) 0.4406(5) 0.026(2) Uani 1.0 4 d .
C49 C 0.3985(3) 0.1088(6) 0.5010(4) 0.0248(19) Uani 1.0 4 d .
C50 C 0.3789(3) 0.1642(6) 0.5515(4) 0.0216(18) Uani 1.0 4 d .
C51 C 0.3332(3) 0.1580(6) 0.5407(4) 0.027(2) Uani 1.0 4 d .
C52 C 0.3954(3) -0.0109(6) 0.3841(5) 0.030(2) Uani 1.0 4 d .
C53 C 0.3667(4) -0.1095(9) 0.3438(7) 0.091(5) Uani 1.0 4 d .
C54 C 0.4394(4) -0.0643(10) 0.4190(6) 0.095(5) Uani 1.0 4 d .
C55 C 0.4008(5) 0.0799(8) 0.3288(6) 0.096(5) Uani 1.0 4 d .
C56 C 0.4058(3) 0.2312(6) 0.6180(4) 0.030(2) Uani 1.0 4 d .
C57 C 0.4543(3) 0.2434(8) 0.6157(5) 0.054(3) Uani 1.0 4 d .
C58 C 0.4029(3) 0.1630(6) 0.6870(4) 0.038(3) Uani 1.0 4 d .
C59 C 0.3861(3) 0.3546(6) 0.6208(5) 0.038(3) Uani 1.0 4 d .
C60 C 0.1517(3) 0.1239(6) 0.3620(4) 0.0216(19) Uani 1.0 4 d .
C61 C 0.1143(3) 0.1753(6) 0.3789(5) 0.0242(19) Uani 1.0 4 d .
C62 C 0.0757(3) 0.1887(5) 0.3277(4) 0.0220(19) Uani 1.0 4 d .
C63 C 0.0736(3) 0.1447(5) 0.2569(4) 0.0198(18) Uani 1.0 4 d .
C64 C 0.1096(3) 0.0899(5) 0.2380(4) 0.0193(18) Uani 1.0 4 d .
C65 C 0.1483(3) 0.0790(6) 0.2926(5) 0.025(2) Uani 1.0 4 d .
C66 C 0.0350(3) 0.2505(6) 0.3454(5) 0.025(2) Uani 1.0 4 d .
C67 C 0.0426(3) 0.2843(8) 0.4254(5) 0.047(3) Uani 1.0 4 d .
C68 C 0.0254(3) 0.3617(6) 0.2974(5) 0.041(3) Uani 1.0 4 d .
C69 C -0.0050(3) 0.1686(7) 0.3257(5) 0.042(3) Uani 1.0 4 d .
C70 C 0.1074(3) 0.0379(6) 0.1619(4) 0.0189(18) Uani 1.0 4 d .
C71 C 0.0637(3) 0.0656(6) 0.1082(5) 0.035(3) Uani 1.0 4 d .
C72 C 0.1115(3) -0.0967(6) 0.1699(4) 0.034(3) Uani 1.0 4 d .
C73 C 0.1451(3) 0.0856(7) 0.1308(5) 0.036(3) Uani 1.0 4 d .
C81 C 0.2191(4) 0.4339(7) 0.4377(6) 0.059(3) Uani 1.0 4 d .
H3A H 0.3196 0.6689 0.6881 0.0484 Uiso 1.0 4 calc R
H3B H 0.3040 0.5386 0.6596 0.0484 Uiso 1.0 4 calc R
H4A H 0.2353 0.5780 0.6661 0.0526 Uiso 1.0 4 calc R
H4B H 0.2521 0.7036 0.7023 0.0526 Uiso 1.0 4 calc R
H7 H 0.3037 0.5717 0.4512 0.0339 Uiso 1.0 4 calc R
H9 H 0.4357 0.6021 0.4745 0.0361 Uiso 1.0 4 calc R
H11 H 0.3796 0.7067 0.6376 0.0400 Uiso 1.0 4 calc R
H13A H 0.2958 0.5358 0.3421 0.0808 Uiso 1.0 4 calc R
H13B H 0.3191 0.5176 0.2754 0.0808 Uiso 1.0 4 calc R
H13C H 0.3215 0.6429 0.3151 0.0808 Uiso 1.0 4 calc R
H14A H 0.3616 0.3484 0.3391 0.0784 Uiso 1.0 4 calc R
H14B H 0.3387 0.3649 0.4066 0.0784 Uiso 1.0 4 calc R
H14C H 0.3915 0.3630 0.4201 0.0784 Uiso 1.0 4 calc R
H15A H 0.3986 0.5132 0.2933 0.0798 Uiso 1.0 4 calc R
H15B H 0.4306 0.5293 0.3725 0.0798 Uiso 1.0 4 calc R
H15C H 0.4025 0.6387 0.3330 0.0798 Uiso 1.0 4 calc R
H17A H 0.4707 0.5306 0.6636 0.0816 Uiso 1.0 4 calc R
H17B H 0.4473 0.6234 0.7067 0.0816 Uiso 1.0 4 calc R
H17C H 0.4990 0.6348 0.7093 0.0816 Uiso 1.0 4 calc R
H18A H 0.4924 0.7334 0.5296 0.0757 Uiso 1.0 4 calc R
H18B H 0.5001 0.5998 0.5568 0.0757 Uiso 1.0 4 calc R
H18C H 0.5254 0.7045 0.6063 0.0757 Uiso 1.0 4 calc R
H19A H 0.4368 0.8319 0.6643 0.0682 Uiso 1.0 4 calc R
H19B H 0.4533 0.8735 0.5936 0.0682 Uiso 1.0 4 calc R
H19C H 0.4886 0.8408 0.6673 0.0682 Uiso 1.0 4 calc R
H21 H 0.2069 0.8608 0.6727 0.0237 Uiso 1.0 4 calc R
H23 H 0.0846 0.9292 0.5504 0.0297 Uiso 1.0 4 calc R
H25 H 0.1638 0.6965 0.4799 0.0302 Uiso 1.0 4 calc R
H27A H 0.1544 0.8719 0.7629 0.0555 Uiso 1.0 4 calc R
H27B H 0.1025 0.8754 0.7269 0.0555 Uiso 1.0 4 calc R
H27C H 0.1246 0.9760 0.7832 0.0555 Uiso 1.0 4 calc R
H28A H 0.1843 1.1205 0.6644 0.0628 Uiso 1.0 4 calc R
H28B H 0.2044 1.0262 0.7264 0.0628 Uiso 1.0 4 calc R
H28C H 0.1735 1.1302 0.7435 0.0628 Uiso 1.0 4 calc R
H29A H 0.0950 1.1338 0.6898 0.0576 Uiso 1.0 4 calc R
H29B H 0.0706 1.0263 0.6418 0.0576 Uiso 1.0 4 calc R
H29C H 0.1002 1.1161 0.6077 0.0576 Uiso 1.0 4 calc R
H31A H 0.1062 0.8991 0.3687 0.0637 Uiso 1.0 4 calc R
H31B H 0.0764 0.7964 0.3243 0.0637 Uiso 1.0 4 calc R
H31C H 0.1258 0.7687 0.3687 0.0637 Uiso 1.0 4 calc R
H32A H 0.0452 0.6425 0.3868 0.0798 Uiso 1.0 4 calc R
H32B H 0.0556 0.6375 0.4741 0.0798 Uiso 1.0 4 calc R
H32C H 0.0935 0.6061 0.4321 0.0798 Uiso 1.0 4 calc R
H33A H 0.0486 0.9421 0.4349 0.0763 Uiso 1.0 4 calc R
H33B H 0.0284 0.8384 0.4750 0.0763 Uiso 1.0 4 calc R
H33C H 0.0189 0.8418 0.3877 0.0763 Uiso 1.0 4 calc R
H43A H 0.2479 0.1275 0.5709 0.0319 Uiso 1.0 4 calc R
H43B H 0.2459 -0.0098 0.5481 0.0319 Uiso 1.0 4 calc R
H44A H 0.1741 0.0110 0.4947 0.0394 Uiso 1.0 4 calc R
H44B H 0.1767 0.1495 0.5144 0.0394 Uiso 1.0 4 calc R
H47 H 0.3102 0.0002 0.3924 0.0313 Uiso 1.0 4 calc R
H49 H 0.4297 0.1135 0.5071 0.0297 Uiso 1.0 4 calc R
H51 H 0.3192 0.1952 0.5746 0.0322 Uiso 1.0 4 calc R
H53A H 0.3634 -0.1712 0.3786 0.1089 Uiso 1.0 4 calc R
H53B H 0.3808 -0.1427 0.3067 0.1089 Uiso 1.0 4 calc R
H53C H 0.3376 -0.0781 0.3202 0.1089 Uiso 1.0 4 calc R
H54A H 0.4595 -0.0024 0.4432 0.1145 Uiso 1.0 4 calc R
H54B H 0.4520 -0.1020 0.3813 0.1145 Uiso 1.0 4 calc R
H54C H 0.4356 -0.1233 0.4551 0.1145 Uiso 1.0 4 calc R
H55A H 0.4133 0.0427 0.2910 0.1155 Uiso 1.0 4 calc R
H55B H 0.4207 0.1421 0.3529 0.1155 Uiso 1.0 4 calc R
H55C H 0.3719 0.1140 0.3064 0.1155 Uiso 1.0 4 calc R
H57A H 0.4566 0.2867 0.5716 0.0644 Uiso 1.0 4 calc R
H57B H 0.4673 0.1650 0.6150 0.0644 Uiso 1.0 4 calc R
H57C H 0.4701 0.2863 0.6591 0.0644 Uiso 1.0 4 calc R
H58A H 0.4149 0.0836 0.6849 0.0456 Uiso 1.0 4 calc R
H58B H 0.3720 0.1576 0.6903 0.0456 Uiso 1.0 4 calc R
H58C H 0.4201 0.2042 0.7301 0.0456 Uiso 1.0 4 calc R
H59A H 0.3553 0.3478 0.6245 0.0459 Uiso 1.0 4 calc R
H59B H 0.3875 0.3978 0.5761 0.0459 Uiso 1.0 4 calc R
H59C H 0.4032 0.3972 0.6634 0.0459 Uiso 1.0 4 calc R
H61 H 0.1159 0.2016 0.4274 0.0290 Uiso 1.0 4 calc R
H63 H 0.0469 0.1527 0.2208 0.0238 Uiso 1.0 4 calc R
H65 H 0.1730 0.0395 0.2818 0.0298 Uiso 1.0 4 calc R
H67A H 0.0679 0.3382 0.4381 0.0558 Uiso 1.0 4 calc R
H67B H 0.0488 0.2133 0.4557 0.0558 Uiso 1.0 4 calc R
H67C H 0.0162 0.3232 0.4342 0.0558 Uiso 1.0 4 calc R
H68A H 0.0505 0.4157 0.3101 0.0487 Uiso 1.0 4 calc R
H68B H -0.0012 0.4006 0.3058 0.0487 Uiso 1.0 4 calc R
H68C H 0.0206 0.3395 0.2458 0.0487 Uiso 1.0 4 calc R
H69A H -0.0312 0.2093 0.3341 0.0502 Uiso 1.0 4 calc R
H69B H 0.0005 0.0978 0.3562 0.0502 Uiso 1.0 4 calc R
H69C H -0.0100 0.1463 0.2741 0.0502 Uiso 1.0 4 calc R
H71A H 0.0634 0.0280 0.0611 0.0417 Uiso 1.0 4 calc R
H71B H 0.0607 0.1511 0.1015 0.0417 Uiso 1.0 4 calc R
H71C H 0.0391 0.0356 0.1275 0.0417 Uiso 1.0 4 calc R
H72A H 0.1395 -0.1166 0.2038 0.0412 Uiso 1.0 4 calc R
H72B H 0.1108 -0.1320 0.1220 0.0412 Uiso 1.0 4 calc R
H72C H 0.0868 -0.1274 0.1888 0.0412 Uiso 1.0 4 calc R
H73A H 0.1734 0.0632 0.1629 0.0430 Uiso 1.0 4 calc R
H73B H 0.1431 0.1716 0.1275 0.0430 Uiso 1.0 4 calc R
H73C H 0.1431 0.0525 0.0820 0.0430 Uiso 1.0 4 calc R
H81A H 0.2300 0.5125 0.4274 0.0709 Uiso 1.0 4 calc R
H81B H 0.2261 0.3775 0.4019 0.0709 Uiso 1.0 4 calc R

loop_
_atom_site_aniso_label
_atom_site_aniso_U_11
_atom_site_aniso_U_22
_atom_site_aniso_U_33
_atom_site_aniso_U_12
_atom_site_aniso_U_13
_atom_site_aniso_U_23
Au1 0.0287(2) 0.02916(16) 0.0180(2) 0.00541(14) 0.01075(15) 0.00102(13)
Au41 0.0219(2) 0.03684(18) 0.0231(2) -0.00059(13) 0.00804(15) 0.00088(13)
Cl1 0.0620(18) 0.0536(13) 0.0238(14) 0.0194(11) 0.0170(13) 0.0108(10)
Cl41 0.0463(17) 0.0691(14) 0.0336(15) 0.0013(12) 0.0238(13) 0.0074(11)
Cl81 0.069(3) 0.0548(15) 0.105(3) 0.0089(14) -0.0121(19) 0.0024(15)
Cl82 0.065(2) 0.0721(17) 0.062(2) -0.0162(14) 0.0010(16) 0.0068(13)
N2 0.033(5) 0.043(4) 0.008(4) 0.002(3) 0.007(4) -0.001(3)
N5 0.017(5) 0.050(4) 0.011(4) 0.001(3) 0.009(4) 0.002(3)
N42 0.015(5) 0.042(4) 0.016(5) -0.005(3) -0.001(4) -0.003(3)
N45 0.015(5) 0.033(4) 0.008(4) 0.000(3) -0.001(4) -0.003(3)
C1 0.027(6) 0.022(4) 0.021(6) 0.003(4) 0.003(5) 0.005(4)
C3 0.040(7) 0.064(6) 0.019(6) 0.009(5) 0.009(5) 0.006(4)
C4 0.044(3) 0.045(3) 0.043(3) 0.0006(10) 0.0105(11) 0.0009(10)
C6 0.035(6) 0.030(5) 0.023(6) 0.013(4) 0.016(5) 0.005(4)
C7 0.027(6) 0.030(5) 0.028(6) 0.011(4) 0.008(5) -0.002(4)
C8 0.033(6) 0.029(5) 0.022(6) 0.008(4) 0.010(5) -0.005(4)
C9 0.023(6) 0.028(5) 0.040(7) 0.009(4) 0.010(5) 0.006(4)
C10 0.021(6) 0.042(5) 0.040(7) 0.001(4) 0.007(5) 0.005(5)
C11 0.037(7) 0.035(5) 0.029(6) 0.000(4) 0.008(5) -0.005(4)
C12 0.033(6) 0.035(5) 0.038(7) 0.010(4) 0.010(5) -0.002(4)
C13 0.070(9) 0.097(8) 0.032(7) 0.021(6) 0.006(7) -0.023(6)
C14 0.119(11) 0.033(5) 0.051(8) 0.011(6) 0.033(7) -0.002(5)
C15 0.091(10) 0.072(7) 0.044(8) 0.005(6) 0.031(7) -0.015(5)
C16 0.034(6) 0.033(5) 0.052(7) -0.003(4) 0.012(6) -0.001(4)
C17 0.032(7) 0.090(8) 0.071(9) -0.006(6) -0.012(6) 0.007(7)
C18 0.030(7) 0.072(7) 0.084(9) 0.009(5) 0.006(6) -0.010(6)
C19 0.040(7) 0.058(6) 0.068(8) -0.005(5) 0.004(6) -0.013(5)
C20 0.011(5) 0.031(5) 0.036(6) -0.000(4) 0.010(5) 0.005(4)
C21 0.024(5) 0.028(4) 0.008(5) -0.005(4) 0.006(4) -0.002(4)
C22 0.028(6) 0.022(4) 0.025(6) -0.004(4) 0.007(5) 0.002(4)
C23 0.029(6) 0.024(4) 0.024(6) 0.009(4) 0.011(5) 0.005(4)
C24 0.022(5) 0.025(4) 0.017(5) -0.001(4) 0.004(4) 0.003(4)
C25 0.028(6) 0.028(5) 0.022(6) 0.001(4) 0.010(5) -0.002(4)
C26 0.040(7) 0.025(5) 0.040(7) 0.003(4) 0.019(5) -0.004(4)
C27 0.057(8) 0.053(6) 0.035(7) -0.002(5) 0.024(6) -0.013(5)
C28 0.049(7) 0.056(6) 0.056(8) -0.010(5) 0.020(6) -0.031(5)
C29 0.064(8) 0.043(6) 0.040(7) -0.001(5) 0.019(6) -0.015(5)
C30 0.037(6) 0.030(5) 0.023(6) 0.004(4) 0.013(5) 0.001(4)
C31 0.048(7) 0.082(7) 0.024(6) -0.031(5) -0.003(5) -0.006(5)
C32 0.052(8) 0.057(7) 0.075(9) -0.025(5) -0.017(7) 0.016(6)
C33 0.054(8) 0.096(8) 0.032(7) 0.035(6) -0.009(6) -0.012(5)
C41 0.020(6) 0.027(4) 0.038(6) -0.009(4) 0.024(5) -0.014(4)
C43 0.026(6) 0.042(5) 0.019(6) -0.000(4) 0.018(5) 0.009(4)
C44 0.012(5) 0.068(6) 0.018(6) -0.004(4) 0.003(4) 0.005(4)
C46 0.023(6) 0.025(4) 0.021(6) -0.007(4) -0.005(5) 0.001(4)
C47 0.031(6) 0.021(4) 0.024(6) -0.002(4) 0.001(5) -0.007(4)
C48 0.030(6) 0.029(5) 0.020(6) 0.003(4) 0.010(5) 0.002(4)
C49 0.019(5) 0.031(4) 0.026(6) -0.004(4) 0.007(4) 0.002(4)
C50 0.014(5) 0.025(4) 0.027(6) 0.003(4) 0.007(4) 0.006(4)
C51 0.037(6) 0.031(5) 0.018(6) 0.003(4) 0.017(5) 0.007(4)
C52 0.034(6) 0.031(5) 0.024(6) 0.002(4) 0.003(5) 0.001(4)
C53 0.076(10) 0.096(8) 0.114(11) -0.021(7) 0.050(8) -0.075(8)
C54 0.077(10) 0.150(11) 0.054(9) 0.074(8) 0.004(7) -0.033(7)
C55 0.187(15) 0.062(7) 0.075(9) 0.035(7) 0.102(10) 0.022(6)
C56 0.036(6) 0.039(5) 0.016(6) -0.002(4) 0.009(5) -0.003(4)
C57 0.031(7) 0.078(7) 0.049(7) -0.004(5) 0.003(6) -0.018(5)
C58 0.050(7) 0.048(5) 0.014(6) -0.004(5) 0.002(5) -0.004(4)
C59 0.041(7) 0.034(5) 0.035(6) -0.004(4) -0.001(5) -0.010(4)
C60 0.026(6) 0.022(4) 0.018(6) -0.001(4) 0.008(4) -0.004(4)
C61 0.027(6) 0.029(4) 0.019(6) 0.004(4) 0.010(5) -0.002(4)
C62 0.028(6) 0.020(4) 0.020(6) 0.002(3) 0.008(5) -0.002(4)
C63 0.016(5) 0.027(4) 0.013(5) 0.000(3) -0.003(4) -0.001(4)
C64 0.029(6) 0.014(4) 0.017(5) -0.002(3) 0.010(4) 0.000(3)
C65 0.026(6) 0.022(4) 0.031(6) -0.002(4) 0.014(5) -0.001(4)
C66 0.018(5) 0.030(5) 0.026(6) 0.003(4) 0.004(4) -0.003(4)
C67 0.035(7) 0.076(6) 0.033(7) 0.019(5) 0.015(5) -0.010(5)
C68 0.041(7) 0.036(5) 0.051(7) 0.011(4) 0.024(5) -0.003(4)
C69 0.029(6) 0.048(5) 0.050(7) 0.008(4) 0.010(5) 0.002(5)
C70 0.016(5) 0.024(4) 0.015(5) 0.007(3) -0.000(4) 0.003(3)
C71 0.043(7) 0.042(5) 0.021(6) 0.005(4) 0.012(5) -0.001(4)
C72 0.055(7) 0.032(5) 0.018(6) 0.001(4) 0.012(5) -0.008(4)
C73 0.042(7) 0.052(5) 0.018(6) -0.006(4) 0.016(5) -0.008(4)
C81 0.073(9) 0.047(6) 0.061(8) 0.005(5) 0.024(7) 0.005(5)

loop_
_atom_type_symbol
_atom_type_description
_atom_type_scat_dispersion_real
_atom_type_scat_dispersion_imag
_atom_type_scat_source
C C 0.0033 0.0016
;
International Tables for Crystallography
(1992, Vol. C, Tables 4.2.6.8 and 6.1.1.4)
;
H H 0.0000 0.0000
;
International Tables for Crystallography
(1992, Vol. C, Table 6.1.1.4)
;
N N 0.0061 0.0033
;
International Tables for Crystallography
(1992, Vol. C, Tables 4.2.6.8 and 6.1.1.4)
;
Cl Cl 0.1484 0.1585
;
International Tables for Crystallography
(1992, Vol. C, Tables 4.2.6.8 and 6.1.1.4)
;
Au Au -2.0133 8.8022
;
International Tables for Crystallography
(1992, Vol. C, Tables 4.2.6.8 and 6.1.1.4)
;

loop_
_geom_angle_atom_site_label_1
_geom_angle_atom_site_label_2
_geom_angle_atom_site_label_3
_geom_angle
_geom_angle_publ_flag
Cl1 Au1 C1 177.3(2) yes
Cl41 Au41 C41 177.5(2) yes
C1 N2 C3 111.7(7) yes
C1 N2 C6 125.4(7) yes
C3 N2 C6 122.9(6) yes
C1 N5 C4 113.1(7) yes
C1 N5 C20 126.2(7) yes
C4 N5 C20 120.5(7) yes
C41 N42 C43 113.0(7) yes
C41 N42 C46 124.8(8) yes
C43 N42 C46 122.2(6) yes
C41 N45 C44 113.2(6) yes
C41 N45 C60 127.0(7) yes
C44 N45 C60 119.7(7) yes
Au1 C1 N2 125.9(7) yes
Au1 C1 N5 126.0(6) yes
N2 C1 N5 108.1(7) yes
N2 C3 C4 105.3(7) yes
N5 C4 C3 101.5(7) yes
N2 C6 C7 121.1(7) yes
N2 C6 C11 117.9(8) yes
C7 C6 C11 120.9(9) yes
C6 C7 C8 120.3(7) yes
C7 C8 C9 118.3(8) yes
C7 C8 C12 119.6(7) yes
C9 C8 C12 121.9(8) yes
C8 C9 C10 122.4(9) yes
C9 C10 C11 118.1(8) yes
C9 C10 C16 123.0(9) yes
C11 C10 C16 118.9(8) yes
C6 C11 C10 119.9(8) yes
C8 C12 C13 111.4(7) yes
C8 C12 C14 109.0(7) yes
C8 C12 C15 111.6(7) yes
C13 C12 C14 109.3(7) yes
C13 C12 C15 106.5(8) yes
C14 C12 C15 109.0(8) yes
C10 C16 C17 109.7(7) yes
C10 C16 C18 113.8(8) yes
C10 C16 C19 111.1(7) yes
C17 C16 C18 107.8(7) yes
C17 C16 C19 108.3(8) yes
C18 C16 C19 106.1(7) yes
N5 C20 C21 117.8(6) yes
N5 C20 C25 121.1(7) yes
C21 C20 C25 121.0(7) yes
C20 C21 C22 120.7(7) yes
C21 C22 C23 117.5(7) yes
C21 C22 C26 119.9(7) yes
C23 C22 C26 122.5(7) yes
C22 C23 C24 122.5(7) yes
C23 C24 C25 117.4(7) yes
C23 C24 C30 121.8(7) yes
C25 C24 C30 120.7(7) yes
C20 C25 C24 120.8(7) yes
C22 C26 C27 106.9(6) yes
C22 C26 C28 111.2(8) yes
C22 C26 C29 111.2(7) yes
C27 C26 C28 110.6(7) yes
C27 C26 C29 107.4(8) yes
C28 C26 C29 109.4(6) yes
C24 C30 C31 110.1(7) yes
C24 C30 C32 110.0(6) yes
C24 C30 C33 112.3(7) yes
C31 C30 C32 109.2(7) yes
C31 C30 C33 107.9(7) yes
C32 C30 C33 107.1(8) yes
Au41 C41 N42 123.9(6) yes
Au41 C41 N45 127.7(6) yes
N42 C41 N45 108.3(8) yes
N42 C43 C44 102.4(6) yes
N45 C44 C43 103.0(7) yes
N42 C46 C47 119.9(7) yes
N42 C46 C51 120.0(8) yes
C47 C46 C51 120.1(8) yes
C46 C47 C48 120.8(7) yes
C47 C48 C49 117.8(8) yes
C47 C48 C52 121.2(7) yes
C49 C48 C52 120.9(8) yes
C48 C49 C50 121.9(8) yes
C49 C50 C51 118.0(7) yes
C49 C50 C56 122.6(7) yes
C51 C50 C56 119.4(7) yes
C46 C51 C50 121.4(8) yes
C48 C52 C53 110.4(8) yes
C48 C52 C54 112.0(7) yes
C48 C52 C55 109.5(7) yes
C53 C52 C54 106.9(7) yes
C53 C52 C55 107.8(8) yes
C54 C52 C55 110.1(9) yes
C50 C56 C57 112.2(7) yes
C50 C56 C58 108.3(6) yes
C50 C56 C59 109.5(6) yes
C57 C56 C58 108.6(7) yes
C57 C56 C59 108.8(7) yes
C58 C56 C59 109.4(7) yes
N45 C60 C61 120.6(7) yes
N45 C60 C65 120.6(7) yes
C61 C60 C65 118.7(7) yes
C60 C61 C62 121.8(8) yes
C61 C62 C63 118.0(8) yes
C61 C62 C66 121.9(7) yes
C63 C62 C66 120.1(7) yes
C62 C63 C64 122.2(7) yes
C63 C64 C65 117.2(7) yes
C63 C64 C70 122.8(6) yes
C65 C64 C70 120.0(7) yes
C60 C65 C64 121.9(8) yes
C62 C66 C67 112.2(6) yes
C62 C66 C68 107.7(7) yes
C62 C66 C69 109.3(6) yes
C67 C66 C68 109.8(6) yes
C67 C66 C69 109.2(8) yes
C68 C66 C69 108.6(6) yes
C64 C70 C71 112.5(7) yes
C64 C70 C72 107.9(6) yes
C64 C70 C73 110.3(6) yes
C71 C70 C72 108.1(6) yes
C71 C70 C73 108.5(6) yes
C72 C70 C73 109.5(7) yes
Cl81 C81 Cl82 111.3(6) yes
N2 C3 H3A 110.693 no
N2 C3 H3B 110.687 no
C4 C3 H3A 110.686 no
C4 C3 H3B 110.694 no
H3A C3 H3B 108.810 no
N5 C4 H4A 111.484 no
N5 C4 H4B 111.486 no
C3 C4 H4A 111.472 no
C3 C4 H4B 111.470 no
H4A C4 H4B 109.305 no
C6 C7 H7 119.838 no
C8 C7 H7 119.817 no
C8 C9 H9 118.794 no
C10 C9 H9 118.774 no
C6 C11 H11 120.053 no
C10 C11 H11 120.053 no
C12 C13 H13A 109.466 no
C12 C13 H13B 109.469 no
C12 C13 H13C 109.467 no
H13A C13 H13B 109.469 no
H13A C13 H13C 109.480 no
H13B C13 H13C 109.477 no
C12 C14 H14A 109.478 no
C12 C14 H14B 109.467 no
C12 C14 H14C 109.471 no
H14A C14 H14B 109.471 no
H14A C14 H14C 109.477 no
H14B C14 H14C 109.465 no
C12 C15 H15A 109.465 no
C12 C15 H15B 109.464 no
C12 C15 H15C 109.465 no
H15A C15 H15B 109.485 no
H15A C15 H15C 109.465 no
H15B C15 H15C 109.483 no
C16 C17 H17A 109.470 no
C16 C17 H17B 109.474 no
C16 C17 H17C 109.470 no
H17A C17 H17B 109.490 no
H17A C17 H17C 109.454 no
H17B C17 H17C 109.470 no
C16 C18 H18A 109.474 no
C16 C18 H18B 109.475 no
C16 C18 H18C 109.469 no
H18A C18 H18B 109.469 no
H18A C18 H18C 109.477 no
H18B C18 H18C 109.465 no
C16 C19 H19A 109.474 no
C16 C19 H19B 109.470 no
C16 C19 H19C 109.470 no
H19A C19 H19B 109.468 no
H19A C19 H19C 109.481 no
H19B C19 H19C 109.465 no
C20 C21 H21 119.671 no
C22 C21 H21 119.669 no
C22 C23 H23 118.767 no
C24 C23 H23 118.760 no
C20 C25 H25 119.590 no
C24 C25 H25 119.594 no
C26 C27 H27A 109.480 no
C26 C27 H27B 109.472 no
C26 C27 H27C 109.473 no
H27A C27 H27B 109.461 no
H27A C27 H27C 109.469 no
H27B C27 H27C 109.473 no
C26 C28 H28A 109.468 no
C26 C28 H28B 109.473 no
C26 C28 H28C 109.476 no
H28A C28 H28B 109.464 no
H28A C28 H28C 109.471 no
H28B C28 H28C 109.476 no
C26 C29 H29A 109.478 no
C26 C29 H29B 109.474 no
C26 C29 H29C 109.473 no
H29A C29 H29B 109.459 no
H29A C29 H29C 109.472 no
H29B C29 H29C 109.473 no
C30 C31 H31A 109.461 no
C30 C31 H31B 109.461 no
C30 C31 H31C 109.471 no
H31A C31 H31B 109.463 no
H31A C31 H31C 109.488 no
H31B C31 H31C 109.483 no
C30 C32 H32A 109.470 no
C30 C32 H32B 109.481 no
C30 C32 H32C 109.468 no
H32A C32 H32B 109.481 no
H32A C32 H32C 109.462 no
H32B C32 H32C 109.466 no
C30 C33 H33A 109.463 no
C30 C33 H33B 109.470 no
C30 C33 H33C 109.468 no
H33A C33 H33B 109.474 no
H33A C33 H33C 109.467 no
H33B C33 H33C 109.485 no
N42 C43 H43A 111.285 no
N42 C43 H43B 111.286 no
C44 C43 H43A 111.306 no
C44 C43 H43B 111.298 no
H43A C43 H43B 109.191 no
N45 C44 H44A 111.174 no
N45 C44 H44B 111.175 no
C43 C44 H44A 111.174 no
C43 C44 H44B 111.166 no
H44A C44 H44B 109.082 no
C46 C47 H47 119.602 no
C48 C47 H47 119.611 no
C48 C49 H49 119.066 no
C50 C49 H49 119.077 no
C46 C51 H51 119.266 no
C50 C51 H51 119.288 no
C52 C53 H53A 109.475 no
C52 C53 H53B 109.473 no
C52 C53 H53C 109.466 no
H53A C53 H53B 109.478 no
H53A C53 H53C 109.466 no
H53B C53 H53C 109.470 no
C52 C54 H54A 109.474 no
C52 C54 H54B 109.468 no
C52 C54 H54C 109.475 no
H54A C54 H54B 109.458 no
H54A C54 H54C 109.478 no
H54B C54 H54C 109.474 no
C52 C55 H55A 109.466 no
C52 C55 H55B 109.473 no
C52 C55 H55C 109.466 no
H55A C55 H55B 109.468 no
H55A C55 H55C 109.475 no
H55B C55 H55C 109.478 no
C56 C57 H57A 109.461 no
C56 C57 H57B 109.470 no
C56 C57 H57C 109.476 no
H57A C57 H57B 109.473 no
H57A C57 H57C 109.481 no
H57B C57 H57C 109.466 no
C56 C58 H58A 109.474 no
C56 C58 H58B 109.478 no
C56 C58 H58C 109.469 no
H58A C58 H58B 109.482 no
H58A C58 H58C 109.453 no
H58B C58 H58C 109.472 no
C56 C59 H59A 109.469 no
C56 C59 H59B 109.469 no
C56 C59 H59C 109.462 no
H59A C59 H59B 109.495 no
H59A C59 H59C 109.468 no
H59B C59 H59C 109.464 no
C60 C61 H61 119.076 no
C62 C61 H61 119.094 no
C62 C63 H63 118.879 no
C64 C63 H63 118.872 no
C60 C65 H65 119.032 no
C64 C65 H65 119.023 no
C66 C67 H67A 109.478 no
C66 C67 H67B 109.479 no
C66 C67 H67C 109.461 no
H67A C67 H67B 109.478 no
H67A C67 H67C 109.471 no
H67B C67 H67C 109.460 no
C66 C68 H68A 109.471 no
C66 C68 H68B 109.470 no
C66 C68 H68C 109.471 no
H68A C68 H68B 109.466 no
H68A C68 H68C 109.468 no
H68B C68 H68C 109.481 no
C66 C69 H69A 109.473 no
C66 C69 H69B 109.472 no
C66 C69 H69C 109.464 no
H69A C69 H69B 109.472 no
H69A C69 H69C 109.472 no
H69B C69 H69C 109.475 no
C70 C71 H71A 109.475 no
C70 C71 H71B 109.469 no
C70 C71 H71C 109.477 no
H71A C71 H71B 109.469 no
H71A C71 H71C 109.461 no
H71B C71 H71C 109.475 no
C70 C72 H72A 109.479 no
C70 C72 H72B 109.466 no
C70 C72 H72C 109.460 no
H72A C72 H72B 109.473 no
H72A C72 H72C 109.482 no
H72B C72 H72C 109.468 no
C70 C73 H73A 109.474 no
C70 C73 H73B 109.476 no
C70 C73 H73C 109.475 no
H73A C73 H73B 109.472 no
H73A C73 H73C 109.461 no
H73B C73 H73C 109.469 no
Cl81 C81 H81A 109.360 no
Cl81 C81 H81B 109.369 no
Cl82 C81 H81A 109.357 no
Cl82 C81 H81B 109.365 no
H81A C81 H81B 107.995 no

loop_
_geom_bond_atom_site_label_1
_geom_bond_atom_site_label_2
_geom_bond_distance
_geom_bond_publ_flag
Au1 Cl1 2.264(2) yes
Au1 C1 1.968(8) yes
Au41 Cl41 2.290(3) yes
Au41 C41 2.000(9) yes
Cl81 C81 1.759(10) yes
Cl82 C81 1.706(11) yes
N2 C1 1.350(10) yes
N2 C3 1.454(11) yes
N2 C6 1.431(12) yes
N5 C1 1.341(11) yes
N5 C4 1.482(10) yes
N5 C20 1.442(10) yes
N42 C41 1.353(10) yes
N42 C43 1.460(11) yes
N42 C46 1.414(11) yes
N45 C41 1.316(11) yes
N45 C44 1.468(11) yes
N45 C60 1.432(9) yes
C3 C4 1.496(13) yes
C6 C7 1.379(12) yes
C6 C11 1.397(11) yes
C7 C8 1.382(13) yes
C8 C9 1.401(11) yes
C8 C12 1.532(12) yes
C9 C10 1.386(13) yes
C10 C11 1.396(14) yes
C10 C16 1.511(11) yes
C12 C13 1.539(12) yes
C12 C14 1.517(10) yes
C12 C15 1.540(15) yes
C16 C17 1.534(13) yes
C16 C18 1.531(15) yes
C16 C19 1.542(11) yes
C20 C21 1.377(11) yes
C20 C25 1.372(10) yes
C21 C22 1.388(11) yes
C22 C23 1.405(10) yes
C22 C26 1.539(12) yes
C23 C24 1.396(11) yes
C24 C25 1.392(11) yes
C24 C30 1.527(10) yes
C26 C27 1.543(13) yes
C26 C28 1.529(12) yes
C26 C29 1.534(12) yes
C30 C31 1.516(13) yes
C30 C32 1.523(11) yes
C30 C33 1.514(13) yes
C43 C44 1.521(11) yes
C46 C47 1.398(12) yes
C46 C51 1.372(10) yes
C47 C48 1.383(12) yes
C48 C49 1.420(10) yes
C48 C52 1.529(13) yes
C49 C50 1.390(12) yes
C50 C51 1.391(11) yes
C50 C56 1.537(10) yes
C52 C53 1.520(12) yes
C52 C54 1.503(13) yes
C52 C55 1.500(13) yes
C56 C57 1.524(13) yes
C56 C58 1.531(11) yes
C56 C59 1.534(10) yes
C60 C61 1.401(12) yes
C60 C65 1.382(11) yes
C61 C62 1.365(10) yes
C62 C63 1.410(11) yes
C62 C66 1.548(12) yes
C63 C64 1.394(11) yes
C64 C65 1.397(10) yes
C64 C70 1.533(11) yes
C66 C67 1.519(12) yes
C66 C68 1.540(10) yes
C66 C69 1.527(11) yes
C70 C71 1.526(10) yes
C70 C72 1.539(9) yes
C70 C73 1.525(12) yes
C3 H3A 0.990 no
C3 H3B 0.990 no
C4 H4A 0.990 no
C4 H4B 0.990 no
C7 H7 0.950 no
C9 H9 0.950 no
C11 H11 0.950 no
C13 H13A 0.980 no
C13 H13B 0.980 no
C13 H13C 0.980 no
C14 H14A 0.980 no
C14 H14B 0.980 no
C14 H14C 0.980 no
C15 H15A 0.980 no
C15 H15B 0.980 no
C15 H15C 0.980 no
C17 H17A 0.980 no
C17 H17B 0.980 no
C17 H17C 0.980 no
C18 H18A 0.980 no
C18 H18B 0.980 no
C18 H18C 0.980 no
C19 H19A 0.980 no
C19 H19B 0.980 no
C19 H19C 0.980 no
C21 H21 0.950 no
C23 H23 0.950 no
C25 H25 0.950 no
C27 H27A 0.980 no
C27 H27B 0.980 no
C27 H27C 0.980 no
C28 H28A 0.980 no
C28 H28B 0.980 no
C28 H28C 0.980 no
C29 H29A 0.980 no
C29 H29B 0.980 no
C29 H29C 0.980 no
C31 H31A 0.980 no
C31 H31B 0.980 no
C31 H31C 0.980 no
C32 H32A 0.980 no
C32 H32B 0.980 no
C32 H32C 0.980 no
C33 H33A 0.980 no
C33 H33B 0.980 no
C33 H33C 0.980 no
C43 H43A 0.990 no
C43 H43B 0.990 no
C44 H44A 0.990 no
C44 H44B 0.990 no
C47 H47 0.950 no
C49 H49 0.950 no
C51 H51 0.950 no
C53 H53A 0.980 no
C53 H53B 0.980 no
C53 H53C 0.980 no
C54 H54A 0.980 no
C54 H54B 0.980 no
C54 H54C 0.980 no
C55 H55A 0.980 no
C55 H55B 0.980 no
C55 H55C 0.980 no
C57 H57A 0.980 no
C57 H57B 0.980 no
C57 H57C 0.980 no
C58 H58A 0.980 no
C58 H58B 0.980 no
C58 H58C 0.980 no
C59 H59A 0.980 no
C59 H59B 0.980 no
C59 H59C 0.980 no
C61 H61 0.950 no
C63 H63 0.950 no
C65 H65 0.950 no
C67 H67A 0.980 no
C67 H67B 0.980 no
C67 H67C 0.980 no
C68 H68A 0.980 no
C68 H68B 0.980 no
C68 H68C 0.980 no
C69 H69A 0.980 no
C69 H69B 0.980 no
C69 H69C 0.980 no
C71 H71A 0.980 no
C71 H71B 0.980 no
C71 H71C 0.980 no
C72 H72A 0.980 no
C72 H72B 0.980 no
C72 H72C 0.980 no
C73 H73A 0.980 no
C73 H73B 0.980 no
C73 H73C 0.980 no
C81 H81A 0.990 no
C81 H81B 0.990 no

loop_
_geom_contact_atom_site_label_1
_geom_contact_atom_site_label_2
_geom_contact_distance
_geom_contact_publ_flag
_geom_contact_site_symmetry_2
Au1 C6 3.360(8) no .
Au1 C7 3.287(8) no .
Au1 C20 3.382(9) no .
Au1 C25 3.322(9) no .
Au41 C46 3.315(8) no .
Au41 C47 3.191(7) no .
Au41 C60 3.432(9) no .
Au41 C65 3.283(8) no .
N2 C20 3.575(11) no .
N5 C6 3.562(12) no .
N42 C60 3.559(10) no .
N45 C46 3.527(10) no .
C1 C7 3.073(12) no .
C1 C11 3.581(12) no .
C1 C21 3.525(12) no .
C1 C25 3.106(12) no .
C3 C11 3.025(14) no .
C4 C21 3.036(11) no .
C6 C9 2.744(13) no .
C7 C10 2.801(11) no .
C7 C13 2.919(13) no .
C7 C14 3.218(12) no .
C8 C11 2.795(12) no .
C9 C14 3.365(11) no .
C9 C15 2.912(14) no .
C9 C17 3.550(12) no .
C9 C18 2.895(12) no .
C11 C17 3.061(12) no .
C11 C19 3.010(12) no .
C20 C23 2.740(11) no .
C21 C24 2.796(10) no .
C21 C27 3.149(13) no .
C21 C28 2.972(11) no .
C22 C25 2.792(11) no .
C23 C27 3.449(12) no .
C23 C29 2.878(11) no .
C23 C31 3.584(12) no .
C23 C32 3.591(11) no .
C23 C33 2.845(11) no .
C25 C31 3.048(11) no .
C25 C32 3.079(12) no .
C41 C47 3.031(11) no .
C41 C51 3.559(11) no .
C41 C65 3.023(11) no .
C43 C51 3.043(12) no .
C44 C61 2.983(10) no .
C46 C49 2.761(12) no .
C47 C50 2.799(10) no .
C47 C53 2.846(15) no .
C47 C55 3.334(16) no .
C48 C51 2.794(12) no .
C49 C54 2.958(14) no .
C49 C55 3.270(14) no .
C49 C57 2.877(11) no .
C49 C58 3.523(11) no .
C51 C58 3.089(10) no .
C51 C59 2.971(10) no .
C60 C63 2.766(10) no .
C61 C64 2.794(11) no .
C61 C67 2.854(13) no .
C61 C68 3.539(10) no .
C62 C65 2.785(12) no .
C63 C68 3.070(10) no .
C63 C69 3.028(13) no .
C63 C71 2.884(11) no .
C63 C72 3.529(10) no .
C65 C72 3.067(10) no .
C65 C73 3.021(12) no .
Cl1 C4 3.354(10) no 4_564
Cl1 C41 3.589(7) no 1_565
Cl41 Cl81 3.593(4) no 4_554
Cl81 Cl41 3.593(4) no 4_555
Cl81 N2 3.483(6) no .
Cl81 N42 3.534(6) no .
Cl82 C61 3.396(7) no .
N2 Cl81 3.483(6) no .
N42 Cl81 3.534(6) no .
C4 Cl1 3.354(10) no 4_565
C41 Cl1 3.589(7) no 1_545
C61 Cl82 3.396(7) no .
Au1 H7 2.8740 no .
Au1 H25 2.9163 no .
Au41 H47 2.8100 no .
Au41 H65 2.7791 no .
Au41 H73A 3.5079 no .
Cl1 H31C 3.5588 no .
Cl41 H55C 3.3451 no .
Cl41 H73A 3.5065 no .
N2 H4A 2.9776 no .
N2 H4B 3.0483 no .
N2 H7 2.6226 no .
N2 H11 2.5811 no .
N5 H3A 2.9417 no .
N5 H3B 3.0154 no .
N5 H21 2.5599 no .
N5 H25 2.6178 no .
N42 H44A 3.0102 no .
N42 H44B 2.9790 no .
N42 H47 2.6034 no .
N42 H51 2.5751 no .
N45 H43A 3.0260 no .
N45 H43B 2.9949 no .
N45 H61 2.6236 no .
N45 H65 2.6035 no .
C1 H3A 2.9596 no .
C1 H3B 3.0018 no .
C1 H4A 2.9784 no .
C1 H4B 3.0482 no .
C1 H7 2.8964 no .
C1 H25 2.9457 no .
C3 H11 2.7905 no .
C4 H21 2.7979 no .
C6 H3A 2.8178 no .
C6 H3B 2.7899 no .
C7 H9 3.2439 no .
C7 H11 3.2686 no .
C7 H13A 2.6469 no .
C7 H13C 3.0733 no .
C7 H14B 2.9713 no .
C7 H14C 3.5356 no .
C8 H13A 2.7275 no .
C8 H13B 3.3768 no .
C8 H13C 2.7316 no .
C8 H14A 3.3332 no .
C8 H14B 2.6720 no .
C8 H14C 2.6551 no .
C8 H15A 3.3790 no .
C8 H15B 2.7289 no .
C8 H15C 2.7367 no .
C9 H7 3.2528 no .
C9 H11 3.2483 no .
C9 H14C 3.1445 no .
C9 H15B 2.6721 no .
C9 H15C 2.9908 no .
C9 H17A 3.4428 no .
C9 H18A 2.8437 no .
C9 H18B 2.7778 no .
C10 H17A 2.6766 no .
C10 H17B 2.6825 no .
C10 H17C 3.3351 no .
C10 H18A 2.7515 no .
C10 H18B 2.7512 no .
C10 H18C 3.3769 no .
C10 H19A 2.7102 no .
C10 H19B 2.7147 no .
C10 H19C 3.3565 no .
C11 H3A 2.8459 no .
C11 H3B 3.2589 no .
C11 H7 3.2696 no .
C11 H9 3.2423 no .
C11 H17A 3.3413 no .
C11 H17B 2.7713 no .
C11 H19A 2.7162 no .
C11 H19B 3.2592 no .
C12 H7 2.6609 no .
C12 H9 2.7099 no .
C13 H7 2.6074 no .
C13 H14A 2.6686 no .
C13 H14B 2.6814 no .
C13 H14C 3.3438 no .
C13 H15A 2.6313 no .
C13 H15B 3.3263 no .
C13 H15C 2.6508 no .
C14 H7 3.2274 no .
C14 H9 3.4586 no .
C14 H13A 2.6859 no .
C14 H13B 2.6747 no .
C14 H13C 3.3395 no .
C14 H15A 2.6693 no .
C14 H15B 2.6827 no .
C14 H15C 3.3370 no .
C15 H9 2.5550 no .
C15 H13A 3.3266 no .
C15 H13B 2.6286 no .
C15 H13C 2.6534 no .
C15 H14A 2.6473 no .
C15 H14B 3.3409 no .
C15 H14C 2.6942 no .
C16 H9 2.7015 no .
C16 H11 2.6498 no .
C17 H11 2.9382 no .
C17 H18A 3.3301 no .
C17 H18B 2.6684 no .
C17 H18C 2.6394 no .
C17 H19A 2.6800 no .
C17 H19B 3.3445 no .
C17 H19C 2.6677 no .
C18 H9 2.5106 no .
C18 H17A 2.6913 no .
C18 H17B 3.3284 no .
C18 H17C 2.6189 no .
C18 H19A 3.3142 no .
C18 H19B 2.6591 no .
C18 H19C 2.6003 no .
C19 H11 2.8106 no .
C19 H17A 3.3462 no .
C19 H17B 2.6790 no .
C19 H17C 2.6644 no .
C19 H18A 2.6451 no .
C19 H18B 3.3171 no .
C19 H18C 2.6080 no .
C20 H4A 2.8783 no .
C20 H4B 2.7588 no .
C21 H4A 3.4504 no .
C21 H4B 2.7739 no .
C21 H23 3.2442 no .
C21 H25 3.2450 no .
C21 H27A 2.8633 no .
C21 H27B 3.4535 no .
C21 H28A 3.1577 no .
C21 H28B 2.6899 no .
C22 H27A 2.6526 no .
C22 H27B 2.6532 no .
C22 H27C 3.3346 no .
C22 H28A 2.7212 no .
C22 H28B 2.7228 no .
C22 H28C 3.3744 no .
C22 H29A 3.3768 no .
C22 H29B 2.7565 no .
C22 H29C 2.6963 no .
C23 H21 3.2522 no .
C23 H25 3.2458 no .
C23 H27B 3.2654 no .
C23 H29B 2.7473 no .
C23 H29C 2.8079 no .
C23 H31A 3.5155 no .
C23 H32B 3.5132 no .
C23 H33A 2.7352 no .
C23 H33B 2.7567 no .
C24 H31A 2.7045 no .
C24 H31B 3.3403 no .
C24 H31C 2.6583 no .
C24 H32A 3.3447 no .
C24 H32B 2.6939 no .
C24 H32C 2.6767 no .
C24 H33A 2.7172 no .
C24 H33B 2.7242 no .
C24 H33C 3.3640 no .
C25 H21 3.2452 no .
C25 H23 3.2405 no .
C25 H31A 3.3322 no .
C25 H31C 2.7281 no .
C25 H32B 3.3547 no .
C25 H32C 2.7797 no .
C26 H21 2.6747 no .
C26 H23 2.7301 no .
C27 H21 3.1053 no .
C27 H23 3.5875 no .
C27 H28A 3.3714 no .
C27 H28B 2.7030 no .
C27 H28C 2.7242 no .
C27 H29A 2.7146 no .
C27 H29B 2.6003 no .
C27 H29C 3.3336 no .
C28 H21 2.7129 no .
C28 H27A 2.7264 no .
C28 H27B 3.3687 no .
C28 H27C 2.7074 no .
C28 H29A 2.6322 no .
C28 H29B 3.3448 no .
C28 H29C 2.7414 no .
C29 H23 2.4975 no .
C29 H27A 3.3352 no .
C29 H27B 2.6537 no .
C29 H27C 2.6629 no .
C29 H28A 2.7095 no .
C29 H28B 3.3483 no .
C29 H28C 2.6594 no .
C30 H23 2.6977 no .
C30 H25 2.6859 no .
C31 H25 2.8843 no .
C31 H32A 2.6486 no .
C31 H32B 3.3262 no .
C31 H32C 2.6803 no .
C31 H33A 2.6477 no .
C31 H33B 3.3047 no .
C31 H33C 2.6160 no .
C32 H25 2.9463 no .
C32 H31A 3.3269 no .
C32 H31B 2.6329 no .
C32 H31C 2.6930 no .
C32 H33A 3.3022 no .
C32 H33B 2.6241 no .
C32 H33C 2.6180 no .
C33 H23 2.4484 no .
C33 H31A 2.6308 no .
C33 H31B 2.6333 no .
C33 H31C 3.3047 no .
C33 H32A 2.6142 no .
C33 H32B 2.6328 no .
C33 H32C 3.3003 no .
C41 H43A 3.0126 no .
C41 H43B 2.9964 no .
C41 H44A 2.9997 no .
C41 H44B 2.9675 no .
C41 H47 2.8477 no .
C41 H65 2.8011 no .
C43 H51 2.8106 no .
C44 H61 2.7086 no .
C46 H43A 2.7897 no .
C46 H43B 2.8073 no .
C47 H49 3.2556 no .
C47 H51 3.2545 no .
C47 H53A 2.9322 no .
C47 H53C 2.5850 no .
C47 H55C 3.1015 no .
C48 H53A 2.7071 no .
C48 H53B 3.3497 no .
C48 H53C 2.6777 no .
C48 H54A 2.7223 no .
C48 H54B 3.3543 no .
C48 H54C 2.6896 no .
C48 H55A 3.3253 no .
C48 H55B 2.6853 no .
C48 H55C 2.6323 no .
C49 H47 3.2644 no .
C49 H51 3.2440 no .
C49 H54A 2.7029 no .
C49 H54C 3.0763 no .
C49 H55B 3.0407 no .
C49 H55C 3.5618 no .
C49 H57A 2.8284 no .
C49 H57B 2.7336 no .
C49 H58A 3.3889 no .
C50 H57A 2.7346 no .
C50 H57B 2.7333 no .
C50 H57C 3.3790 no .
C50 H58A 2.6635 no .
C50 H58B 2.6689 no .
C50 H58C 3.3396 no .
C50 H59A 2.6884 no .
C50 H59B 2.6939 no .
C50 H59C 3.3553 no .
C51 H43A 2.8545 no .
C51 H43B 3.3434 no .
C51 H47 3.2527 no .
C51 H49 3.2427 no .
C51 H58A 3.3717 no .
C51 H58B 2.7960 no .
C51 H59A 2.6653 no .
C51 H59B 3.1908 no .
C52 H47 2.6895 no .
C52 H49 2.7103 no .
C53 H47 2.4907 no .
C53 H54A 3.2889 no .
C53 H54B 2.5805 no .
C53 H54C 2.6314 no .
C53 H55A 2.5921 no .
C53 H55B 3.2971 no .
C53 H55C 2.6480 no .
C54 H49 2.6718 no .
C54 H53A 2.6107 no .
C54 H53B 2.6099 no .
C54 H53C 3.2859 no .
C54 H55A 2.6520 no .
C54 H55B 2.6528 no .
C54 H55C 3.3085 no .
C55 H47 3.4215 no .
C55 H49 3.2874 no .
C55 H53A 3.2937 no .
C55 H53B 2.6129 no .
C55 H53C 2.6367 no .
C55 H54A 2.6520 no .
C55 H54B 2.6538 no .
C55 H54C 3.3080 no .
C56 H49 2.7199 no .
C56 H51 2.6593 no .
C57 H49 2.4933 no .
C57 H58A 2.6834 no .
C57 H58B 3.3314 no .
C57 H58C 2.6458 no .
C57 H59A 3.3349 no .
C57 H59B 2.6889 no .
C57 H59C 2.6503 no .
C58 H51 2.9759 no .
C58 H57A 3.3332 no .
C58 H57B 2.6612 no .
C58 H57C 2.6643 no .
C58 H59A 2.6787 no .
C58 H59B 3.3497 no .
C58 H59C 2.6954 no .
C59 H51 2.7448 no .
C59 H57A 2.6758 no .
C59 H57B 3.3374 no .
C59 H57C 2.6585 no .
C59 H58A 3.3505 no .
C59 H58B 2.6781 no .
C59 H58C 2.6949 no .
C60 H44A 2.7493 no .
C60 H44B 2.8066 no .
C61 H44A 3.1342 no .
C61 H44B 2.8409 no .
C61 H63 3.2318 no .
C61 H65 3.2498 no .
C61 H67A 2.7335 no .
C61 H67B 2.7856 no .
C61 H68A 3.4459 no .
C61 H69B 3.5725 no .
C62 H67A 2.7348 no .
C62 H67B 2.7372 no .
C62 H67C 3.3851 no .
C62 H68A 2.6918 no .
C62 H68B 3.3489 no .
C62 H68C 2.6497 no .
C62 H69A 3.3589 no .
C62 H69B 2.7159 no .
C62 H69C 2.6657 no .
C63 H61 3.2394 no .
C63 H65 3.2419 no .
C63 H68A 3.3639 no .
C63 H68C 2.7372 no .
C63 H69B 3.2971 no .
C63 H69C 2.6915 no .
C63 H71B 2.8577 no .
C63 H71C 2.7217 no .
C63 H72C 3.4042 no .
C64 H71A 3.3797 no .
C64 H71B 2.7551 no .
C64 H71C 2.7218 no .
C64 H72A 2.6535 no .
C64 H72B 3.3367 no .
C64 H72C 2.6722 no .
C64 H73A 2.7013 no .
C64 H73B 2.6912 no .
C64 H73C 3.3548 no .
C65 H61 3.2470 no .
C65 H63 3.2418 no .
C65 H72A 2.7536 no .
C65 H72C 3.3527 no .
C65 H73A 2.7309 no .
C65 H73B 3.2458 no .
C66 H61 2.6891 no .
C66 H63 2.6927 no .
C67 H61 2.4540 no .
C67 H68A 2.6890 no .
C67 H68B 2.6941 no .
C67 H68C 3.3475 no .
C67 H69A 2.6711 no .
C67 H69B 2.6670 no .
C67 H69C 3.3316 no .
C68 H63 2.9313 no .
C68 H67A 2.6855 no .
C68 H67B 3.3519 no .
C68 H67C 2.6874 no .
C68 H69A 2.6669 no .
C68 H69B 3.3441 no .
C68 H69C 2.6759 no .
C69 H63 2.8235 no .
C69 H67A 3.3333 no .
C69 H67B 2.6760 no .
C69 H67C 2.6578 no .
C69 H68A 3.3416 no .
C69 H68B 2.6667 no .
C69 H68C 2.6826 no .
C70 H63 2.7211 no .
C70 H65 2.6703 no .
C71 H63 2.4980 no .
C71 H72A 3.3333 no .
C71 H72B 2.6578 no .
C71 H72C 2.6675 no .
C71 H73A 3.3276 no .
C71 H73B 2.6919 no .
C71 H73C 2.6269 no .
C72 H65 2.9374 no .
C72 H71A 2.6496 no .
C72 H71B 3.3356 no .
C72 H71C 2.6699 no .
C72 H73A 2.6705 no .
C72 H73B 3.3516 no .
C72 H73C 2.7021 no .
C73 H65 2.8194 no .
C73 H71A 2.6595 no .
C73 H71B 2.6586 no .
C73 H71C 3.3286 no .
C73 H72A 2.6991 no .
C73 H72B 2.6800 no .
C73 H72C 3.3490 no .
H3A H4A 2.7582 no .
H3A H4B 2.2092 no .
H3A H11 2.3156 no .
H3B H4A 2.2104 no .
H3B H4B 2.7086 no .
H3B H11 3.1262 no .
H4A H21 3.3391 no .
H4B H21 2.2611 no .
H7 H13A 2.0488 no .
H7 H13B 3.5007 no .
H7 H13C 2.8553 no .
H7 H14B 2.7954 no .
H9 H14C 3.1077 no .
H9 H15A 3.4861 no .
H9 H15B 2.0604 no .
H9 H15C 2.6567 no .
H9 H17A 3.5657 no .
H9 H18A 2.3590 no .
H9 H18B 2.2322 no .
H9 H18C 3.4795 no .
H11 H17A 3.4077 no .
H11 H17B 2.3985 no .
H11 H19A 2.2421 no .
H11 H19B 3.2224 no .
H13A H14A 2.9596 no .
H13A H14B 2.5039 no .
H13A H14C 3.5834 no .
H13A H15A 3.5289 no .
H13A H15C 3.5555 no .
H13B H14A 2.4781 no .
H13B H14B 2.9619 no .
H13B H14C 3.5689 no .
H13B H15A 2.4142 no .
H13B H15B 3.5277 no .
H13B H15C 2.9124 no .
H13C H14A 3.5607 no .
H13C H14B 3.5757 no .
H13C H15A 2.9200 no .
H13C H15B 3.5559 no .
H13C H15C 2.4616 no .
H14A H15A 2.4531 no .
H14A H15B 2.9312 no .
H14A H15C 3.5436 no .
H14B H15A 3.5557 no .
H14B H15B 3.5881 no .
H14C H15A 2.9803 no .
H14C H15B 2.5181 no .
H14C H15C 3.5855 no .
H17A H18A 3.5880 no .
H17A H18B 2.5138 no .
H17A H18C 2.9652 no .
H17A H19A 3.5796 no .
H17A H19C 3.5632 no .
H17B H18B 3.5788 no .
H17B H18C 3.5223 no .
H17B H19A 2.4952 no .
H17B H19B 3.5767 no .
H17B H19C 2.9537 no .
H17C H18A 3.5192 no .
H17C H18B 2.9012 no .
H17C H18C 2.4051 no .
H17C H19A 2.9506 no .
H17C H19B 3.5597 no .
H17C H19C 2.4663 no .
H18A H19A 3.5552 no .
H18A H19B 2.4738 no .
H18A H19C 2.8867 no .
H18B H19B 3.5638 no .
H18B H19C 3.5011 no .
H18C H19A 3.4990 no .
H18C H19B 2.9188 no .
H18C H19C 2.3710 no .
H21 H27A 2.6108 no .
H21 H28A 3.0269 no .
H21 H28B 2.1425 no .
H21 H28C 3.5831 no .
H23 H27B 3.2925 no .
H23 H29A 3.4599 no .
H23 H29B 2.1671 no .
H23 H29C 2.3778 no .
H23 H33A 2.2086 no .
H23 H33B 2.2329 no .
H23 H33C 3.4139 no .
H25 H31A 3.3393 no .
H25 H31C 2.3039 no .
H25 H32B 3.4030 no .
H25 H32C 2.3931 no .
H27A H28B 2.5373 no .
H27A H28C 3.0301 no .
H27A H29B 3.5100 no .
H27B H29A 3.0112 no .
H27B H29B 2.3976 no .
H27B H29C 3.5235 no .
H27C H28B 2.9704 no .
H27C H28C 2.5395 no .
H27C H29A 2.5297 no .
H27C H29B 2.8569 no .
H27C H29C 3.5841 no .
H28A H29A 2.9240 no .
H28A H29C 2.5878 no .
H28B H29A 3.5283 no .
H28C H29A 2.4168 no .
H28C H29B 3.5300 no .
H28C H29C 3.0121 no .
H31A H32A 3.5324 no .
H31A H32C 3.5851 no .
H31A H33A 2.4509 no .
H31A H33B 3.5364 no .
H31A H33C 2.8884 no .
H31B H32A 2.4270 no .
H31B H32B 3.5270 no .
H31B H32C 2.9269 no .
H31B H33A 2.9389 no .
H31B H33B 3.5232 no .
H31B H33C 2.4196 no .
H31C H32A 2.9688 no .
H31C H32B 3.5874 no .
H31C H32C 2.5257 no .
H31C H33A 3.5412 no .
H31C H33C 3.5183 no .
H32A H33A 3.5154 no .
H32A H33B 2.8928 no .
H32A H33C 2.4076 no .
H32B H33A 3.5325 no .
H32B H33B 2.4342 no .
H32B H33C 2.9112 no .
H32C H33B 3.5270 no .
H32C H33C 3.5136 no .
H43A H44A 2.7483 no .
H43A H44B 2.2384 no .
H43A H51 2.3290 no .
H43B H44A 2.2385 no .
H43B H44B 2.7695 no .
H43B H51 3.2139 no .
H44A H61 2.9179 no .
H44B H61 2.2764 no .
H47 H53A 2.6029 no .
H47 H53B 3.4142 no .
H47 H53C 1.9710 no .
H47 H55C 3.0620 no .
H49 H54A 2.1309 no .
H49 H54B 3.5774 no .
H49 H54C 2.8803 no .
H49 H55B 2.8654 no .
H49 H57A 2.3607 no .
H49 H57B 2.1770 no .
H49 H57C 3.4569 no .
H49 H58A 3.4928 no .
H51 H58A 3.4547 no .
H51 H58B 2.4437 no .
H51 H59A 2.1588 no .
H51 H59B 3.1246 no .
H51 H59C 3.5859 no .
H53A H54A 3.5234 no .
H53A H54B 2.8516 no .
H53A H54C 2.4332 no .
H53A H55A 3.4903 no .
H53A H55C 3.5442 no .
H53B H54A 3.4987 no .
H53B H54B 2.3776 no .
H53B H54C 2.9250 no .
H53B H55A 2.3819 no .
H53B H55B 3.5015 no .
H53B H55C 2.9281 no .
H53C H54B 3.4856 no .
H53C H54C 3.5250 no .
H53C H55A 2.8810 no .
H53C H55B 3.5460 no .
H53C H55C 2.4673 no .
H54A H55A 2.9396 no .
H54A H55B 2.4675 no .
H54A H55C 3.5456 no .
H54B H55A 2.4687 no .
H54B H55B 2.9434 no .
H54B H55C 3.5466 no .
H54C H55A 3.5453 no .
H54C H55B 3.5450 no .
H57A H58A 3.5748 no .
H57A H58C 3.5479 no .
H57A H59A 3.5777 no .
H57A H59B 2.5086 no .
H57A H59C 2.9343 no .
H57B H58A 2.4916 no .
H57B H58B 3.5658 no .
H57B H58C 2.9151 no .
H57B H59B 3.5849 no .
H57B H59C 3.5475 no .
H57C H58A 2.9753 no .
H57C H58B 3.5501 no .
H57C H58C 2.4546 no .
H57C H59A 3.5460 no .
H57C H59B 2.9658 no .
H57C H59C 2.4486 no .
H58A H59A 3.5713 no .
H58A H59C 3.5917 no .
H58B H59A 2.4838 no .
H58B H59B 3.5702 no .
H58B H59C 2.9696 no .
H58C H59A 2.9696 no .
H58C H59B 3.5906 no .
H58C H59C 2.5195 no .
H61 H67A 2.1920 no .
H61 H67B 2.2700 no .
H61 H67C 3.4207 no .
H61 H68A 3.5834 no .
H63 H68A 3.4154 no .
H63 H68C 2.3579 no .
H63 H69B 3.2582 no .
H63 H69C 2.2226 no .
H63 H71A 3.4610 no .
H63 H71B 2.3795 no .
H63 H71C 2.1700 no .
H63 H72C 3.5154 no .
H65 H72A 2.3818 no .
H65 H72C 3.4162 no .
H65 H73A 2.2531 no .
H65 H73B 3.2073 no .
H67A H68A 2.5018 no .
H67A H68B 2.9754 no .
H67A H68C 3.5765 no .
H67A H69A 3.5616 no .
H67A H69B 3.5672 no .
H67B H68A 3.5841 no .
H67B H68B 3.5887 no .
H67B H69A 2.9679 no .
H67B H69B 2.4877 no .
H67B H69C 3.5672 no .
H67C H68A 2.9707 no .
H67C H68B 2.5092 no .
H67C H68C 3.5804 no .
H67C H69A 2.4725 no .
H67C H69B 2.9351 no .
H67C H69C 3.5554 no .
H68A H69A 3.5597 no .
H68A H69C 3.5741 no .
H68B H69A 2.4692 no .
H68B H69B 3.5636 no .
H68B H69C 2.9486 no .
H68C H69A 2.9588 no .
H68C H69B 3.5799 no .
H68C H69C 2.4960 no .
H71A H72A 3.5464 no .
H71A H72B 2.4513 no .
H71A H72C 2.9332 no .
H71A H73A 3.5392 no .
H71A H73B 2.9892 no .
H71A H73C 2.4342 no .
H71B H72B 3.5522 no .
H71B H72C 3.5692 no .
H71B H73A 3.5696 no .
H71B H73B 2.5031 no .
H71B H73C 2.8919 no .
H71C H72A 3.5666 no .
H71C H72B 2.9486 no .
H71C H72C 2.4835 no .
H71C H73B 3.5804 no .
H71C H73C 3.5315 no .
H72A H73A 2.4972 no .
H72A H73B 3.5836 no .
H72A H73C 3.0084 no .
H72B H73A 2.9333 no .
H72B H73B 3.5843 no .
H72B H73C 2.5105 no .
H72C H73A 3.5720 no .
H72C H73C 3.5864 no .
Au1 H43B 3.1728 no 1_565
Au1 H47 3.5415 no 1_565
Au1 H81A 2.9814 no .
Au41 H28C 3.3733 no 4_564
Au41 H81B 3.0742 no .
Cl1 H4A 3.2142 no 4_564
Cl1 H4B 2.6242 no 4_564
Cl1 H21 3.5791 no 4_564
Cl1 H27A 3.3204 no 4_564
Cl1 H47 3.1639 no 1_565
Cl1 H53C 3.5429 no 1_565
Cl1 H65 2.9059 no 1_565
Cl1 H72A 3.2221 no 1_565
Cl41 H3B 3.2375 no 4_554
Cl41 H4A 3.5714 no 4_554
Cl41 H14A 3.5248 no .
Cl41 H28A 3.3145 no 4_564
Cl41 H43A 3.1488 no 4_554
Cl41 H51 3.3597 no 4_554
Cl41 H58B 3.4698 no 4_554
Cl41 H59A 3.3787 no 4_554
Cl81 H3B 3.2069 no .
Cl81 H4A 3.4557 no .
Cl81 H7 3.2610 no .
Cl81 H43A 3.0926 no .
Cl81 H44B 3.4531 no .
Cl81 H51 3.1521 no .
Cl81 H59A 3.5060 no .
Cl82 H25 3.0709 no .
Cl82 H27C 2.8770 no 4_564
Cl82 H32C 2.8862 no .
Cl82 H61 3.0761 no .
Cl82 H67A 3.2229 no .
Cl82 H73C 3.0982 no 4_555
N2 H81A 3.5354 no .
N5 H43B 3.3231 no 1_565
N42 H81B 3.5015 no .
N45 H31A 3.5679 no 1_545
N45 H81B 3.2172 no .
C1 H43B 3.2300 no 1_565
C1 H81A 3.1039 no .
C3 H53B 3.4261 no 4_555
C3 H53C 3.1613 no 4_555
C4 H73A 3.4453 no 4_555
C6 H59B 3.1943 no .
C7 H53A 3.5252 no 1_565
C7 H59B 3.1408 no .
C7 H81A 3.2293 no .
C8 H53A 3.1254 no 1_565
C8 H59B 3.0880 no .
C9 H53A 3.3769 no 1_565
C9 H54C 3.2303 no 1_565
C9 H59B 3.0538 no .
C10 H54C 3.3554 no 1_565
C10 H59B 3.1096 no .
C10 H59C 3.5801 no .
C11 H59B 3.1748 no .
C11 H59C 3.4558 no .
C12 H53A 3.5081 no 1_565
C13 H53A 3.4186 no 1_565
C14 H18C 3.5625 no 3_666
C14 H55B 3.4299 no .
C14 H55C 3.4809 no .
C14 H59B 3.4756 no .
C15 H53A 3.4880 no 1_565
C15 H53B 3.5451 no 1_565
C15 H58A 3.4131 no 4_554
C16 H54C 3.5384 no 1_565
C17 H55A 3.5217 no 4_555
C17 H59C 3.1844 no .
C18 H14C 3.4485 no 3_666
C18 H15B 3.2710 no 3_666
C18 H54C 3.4009 no 1_565
C18 H55B 3.2801 no 3_666
C18 H57A 3.3520 no 3_666
C19 H54C 3.3768 no 1_565
C19 H58A 3.4922 no 1_565
C20 H43B 3.1775 no 1_565
C20 H44A 3.1550 no 1_565
C20 H72A 3.5671 no 4_555
C20 H72B 3.1782 no 4_555
C21 H43B 3.1662 no 1_565
C21 H44A 3.1049 no 1_565
C21 H72A 3.4090 no 4_555
C21 H72B 3.3269 no 4_555
C22 H44A 2.9604 no 1_565
C22 H72B 3.3342 no 4_555
C23 H44A 2.8529 no 1_565
C23 H72B 3.1518 no 4_555
C24 H44A 2.9336 no 1_565
C24 H72B 3.0167 no 4_555
C25 H44A 3.0499 no 1_565
C25 H72B 3.0465 no 4_555
C27 H31B 3.5078 no 4_565
C27 H31C 3.2198 no 4_565
C27 H68A 3.4943 no 4_565
C27 H69A 3.4108 no 3_566
C27 H72A 3.5964 no 4_555
C28 H73B 3.2994 no 4_565
C29 H68A 3.5900 no 4_565
C29 H68C 3.4071 no 4_565
C29 H69B 3.5922 no 3_566
C29 H71B 3.3682 no 4_565
C29 H73B 3.2851 no 4_565
C31 H27A 3.5984 no 4_564
C31 H27B 3.4479 no 4_564
C31 H72C 3.3736 no 1_565
C32 H68A 3.5236 no .
C32 H71A 3.2352 no 4_555
C32 H71C 3.5299 no 2_555
C32 H72B 3.5306 no 4_555
C33 H68C 3.4730 no 2_555
C33 H69B 3.1963 no 1_565
C41 H81B 2.9050 no .
C43 H28A 3.4068 no 1_545
C44 H28A 3.3140 no 1_545
C46 H14B 3.5554 no .
C49 H14C 3.2461 no .
C49 H19B 3.4212 no 1_545
C50 H14B 3.5519 no .
C50 H14C 3.4327 no .
C51 H14B 3.4785 no .
C53 H3A 3.0338 no 4_554
C53 H13C 3.1337 no 1_545
C53 H15C 3.0896 no 1_545
C54 H18A 3.2778 no 1_545
C54 H19B 3.2895 no 1_545
C54 H57B 3.3086 no 3_656
C55 H14A 3.3053 no .
C55 H18C 3.3846 no 3_666
C55 H19C 3.5370 no 3_666
C55 H58C 3.2124 no 4_554
C55 H59C 3.1392 no 4_554
C57 H17A 3.3906 no .
C57 H17C 3.5023 no 2_646
C57 H18A 3.5154 no 3_666
C57 H54B 3.3156 no 3_656
C58 H14A 3.3946 no 4_555
C58 H15A 2.8523 no 4_555
C58 H17C 3.2364 no 2_646
C59 H3B 3.5027 no .
C59 H17A 3.2516 no .
C59 H55A 3.3278 no 4_555
C60 H31A 2.9352 no 1_545
C61 H31A 3.1483 no 1_545
C62 H29A 3.4435 no 4_564
C62 H31A 3.4593 no 1_545
C63 H29A 2.9563 no 4_564
C63 H31A 3.4996 no 1_545
C63 H68B 3.5942 no 2_545
C64 H29A 3.2684 no 4_564
C64 H31A 3.2966 no 1_545
C65 H28C 3.5633 no 4_564
C65 H31A 2.9647 no 1_545
C67 H33B 3.4946 no 3_566
C67 H71A 3.2728 no 4_555
C67 H71B 3.3094 no 4_555
C68 H29A 3.2839 no 4_564
C68 H31B 3.5312 no 2_545
C68 H32A 3.5904 no .
C68 H33C 3.4441 no 2_545
C68 H69C 3.4897 no 2_555
C68 H71C 3.3460 no 2_555
C68 H72C 3.5561 no 2_555
C69 H27B 3.0057 no 3_566
C69 H29B 3.1622 no 3_566
C69 H31B 3.4793 no 2_545
C69 H33A 3.4696 no 1_545
C69 H72C 3.4032 no 2_555
C71 H32A 3.5187 no 2_545
C71 H32B 3.3830 no 4_554
C71 H67A 3.4096 no 4_554
C71 H67C 3.5020 no 4_554
C71 H68B 3.3671 no 2_545
C72 H27B 3.3729 no 4_554
C72 H31B 3.5410 no 1_545
C72 H68B 3.5599 no 2_545
C72 H69A 3.3154 no 2_545
C73 H4A 3.2992 no 4_554
C73 H28A 3.5588 no 4_564
C81 H7 3.0192 no .
C81 H13A 3.4942 no .
H3A C53 3.0338 no 4_555
H3A H13C 3.1941 no 4_565
H3A H53A 3.5274 no 4_555
H3A H53B 2.5937 no 4_555
H3A H53C 2.6278 no 4_555
H3B Cl41 3.2375 no 4_555
H3B Cl81 3.2069 no .
H3B C59 3.5027 no .
H3B H53B 3.4232 no 4_555
H3B H53C 2.9940 no 4_555
H3B H55C 3.5229 no 4_555
H3B H59A 2.8554 no .
H3B H59C 3.4614 no .
H4A Cl1 3.2142 no 4_565
H4A Cl41 3.5714 no 4_555
H4A Cl81 3.4557 no .
H4A C73 3.2992 no 4_555
H4A H65 3.4906 no 4_555
H4A H72A 3.2431 no 4_555
H4A H73A 2.4924 no 4_555
H4A H73C 3.2894 no 4_555
H4B Cl1 2.6242 no 4_565
H4B H13C 3.1752 no 4_565
H4B H53C 3.3609 no 4_555
H7 Cl81 3.2610 no .
H7 C81 3.0192 no .
H7 H81A 2.3277 no .
H7 H81B 3.2402 no .
H9 H18B 3.1829 no 3_666
H9 H54C 3.1392 no 1_565
H9 H59B 3.5477 no .
H11 H53B 3.2515 no 4_555
H11 H59C 3.5993 no .
H13A C81 3.4942 no .
H13A H28B 3.2344 no 4_564
H13A H81A 2.8828 no .
H13A H81B 3.2070 no .
H13B H28B 3.5073 no 4_564
H13B H58B 3.2261 no 4_554
H13C C53 3.1337 no 1_565
H13C H3A 3.1941 no 4_564
H13C H4B 3.1752 no 4_564
H13C H53A 2.6192 no 1_565
H13C H53B 3.0780 no 1_565
H13C H53C 3.2043 no 1_565
H14A Cl41 3.5248 no .
H14A C55 3.3053 no .
H14A C58 3.3946 no 4_554
H14A H18C 3.4763 no 3_666
H14A H55B 2.9519 no .
H14A H55C 2.7661 no .
H14A H58B 2.8893 no 4_554
H14A H58C 3.0922 no 4_554
H14B C46 3.5554 no .
H14B C50 3.5519 no .
H14B C51 3.4785 no .
H14B H59B 3.2223 no .
H14B H81B 3.4815 no .
H14C C18 3.4485 no 3_666
H14C C49 3.2461 no .
H14C C50 3.4327 no .
H14C H18B 3.3249 no 3_666
H14C H18C 2.8427 no 3_666
H14C H49 3.3491 no .
H14C H55B 3.0389 no .
H14C H55C 3.5115 no .
H14C H57A 3.2127 no .
H14C H59B 2.9907 no .
H15A C58 2.8523 no 4_554
H15A H19A 3.4208 no 4_564
H15A H58A 2.4690 no 4_554
H15A H58B 2.7313 no 4_554
H15A H58C 2.8829 no 4_554
H15B C18 3.2710 no 3_666
H15B H17A 3.3599 no 3_666
H15B H17C 3.4884 no 3_666
H15B H18B 2.6922 no 3_666
H15B H18C 2.9700 no 3_666
H15C C53 3.0896 no 1_565
H15C H19A 3.5858 no 4_564
H15C H53A 2.7099 no 1_565
H15C H53B 2.5886 no 1_565
H15C H54B 3.3491 no 1_565
H15C H54C 3.5417 no 1_565
H17A C57 3.3906 no .
H17A C59 3.2516 no .
H17A H15B 3.3599 no 3_666
H17A H55A 3.4006 no 4_555
H17A H57A 3.2413 no .
H17A H57C 2.7747 no .
H17A H59B 3.1182 no .
H17A H59C 2.5872 no .
H17B H53B 3.1028 no 4_555
H17B H54B 3.2628 no 4_555
H17B H55A 2.8201 no 4_555
H17B H59C 2.9373 no .
H17C C57 3.5023 no 2_656
H17C C58 3.2364 no 2_656
H17C H15B 3.4884 no 3_666
H17C H57B 3.2474 no 2_656
H17C H57C 2.9869 no 2_656
H17C H58A 3.0025 no 2_656
H17C H58C 2.6339 no 2_656
H18A C54 3.2778 no 1_565
H18A C57 3.5154 no 3_666
H18A H49 3.1820 no 3_666
H18A H54A 3.4521 no 1_565
H18A H54A 3.3872 no 3_666
H18A H54B 3.3531 no 1_565
H18A H54C 2.5684 no 1_565
H18A H55B 3.3810 no 3_666
H18A H57A 2.7525 no 3_666
H18A H57B 3.4422 no 3_666
H18B H9 3.1829 no 3_666
H18B H14C 3.3249 no 3_666
H18B H15B 2.6922 no 3_666
H18B H18B 3.1151 no 3_666
H18B H57A 3.2861 no 3_666
H18C C14 3.5625 no 3_666
H18C C55 3.3846 no 3_666
H18C H14A 3.4763 no 3_666
H18C H14C 2.8427 no 3_666
H18C H15B 2.9700 no 3_666
H18C H49 3.4800 no 3_666
H18C H54A 3.5668 no 3_666
H18C H55B 2.4145 no 3_666
H18C H57A 3.5162 no 3_666
H18C H58C 3.1536 no 2_656
H19A H15A 3.4208 no 4_565
H19A H15C 3.5858 no 4_565
H19A H58A 2.9826 no 1_565
H19B C49 3.4212 no 1_565
H19B C54 3.2895 no 1_565
H19B H49 3.1723 no 1_565
H19B H54A 3.2045 no 1_565
H19B H54A 3.2889 no 3_666
H19B H54C 2.5371 no 1_565
H19B H57B 3.3495 no 1_565
H19B H58A 3.3149 no 1_565
H19C C55 3.5370 no 3_666
H19C H54A 3.4364 no 3_666
H19C H55A 3.2509 no 3_666
H19C H55B 2.9335 no 3_666
H19C H57C 3.2823 no 2_656
H19C H58C 3.4169 no 2_656
H21 Cl1 3.5791 no 4_565
H21 H43B 3.2261 no 1_565
H23 H44A 3.3219 no 1_565
H23 H69A 3.4033 no 3_566
H23 H69B 3.5066 no 3_566
H25 Cl82 3.0709 no .
H25 H44A 3.5901 no 1_565
H25 H72B 3.5202 no 4_555
H25 H73C 3.5563 no 4_555
H25 H81A 3.2414 no .
H27A Cl1 3.3204 no 4_565
H27A C31 3.5984 no 4_565
H27A H31B 3.4837 no 4_565
H27A H31C 2.8478 no 4_565
H27A H72A 3.1016 no 4_555
H27A H72C 3.5661 no 4_555
H27B C31 3.4479 no 4_565
H27B C69 3.0057 no 3_566
H27B C72 3.3729 no 4_555
H27B H31B 2.9145 no 4_565
H27B H31C 3.0705 no 4_565
H27B H68A 3.4401 no 4_565
H27B H69A 2.4468 no 3_566
H27B H69B 3.2393 no 3_566
H27B H69C 2.8810 no 3_566
H27B H72A 3.2211 no 4_555
H27B H72B 3.4388 no 4_555
H27B H72C 2.9188 no 4_555
H27C Cl82 2.8770 no 4_565
H27C H31B 3.5955 no 4_565
H27C H31C 3.2057 no 4_565
H27C H32C 3.2986 no 4_565
H27C H68A 2.7559 no 4_565
H28A Cl41 3.3145 no 4_565
H28A C43 3.4068 no 1_565
H28A C44 3.3140 no 1_565
H28A C73 3.5588 no 4_565
H28A H43A 2.9323 no 1_565
H28A H43B 3.5426 no 1_565
H28A H44A 3.3719 no 1_565
H28A H44B 2.7964 no 1_565
H28A H73B 2.6991 no 4_565
H28B H13A 3.2344 no 4_565
H28B H13B 3.5073 no 4_565
H28B H81B 3.3932 no 4_565
H28C Au41 3.3733 no 4_565
H28C C65 3.5633 no 4_565
H28C H73B 3.1249 no 4_565
H28C H81B 3.0534 no 4_565
H29A C62 3.4435 no 4_565
H29A C63 2.9563 no 4_565
H29A C64 3.2684 no 4_565
H29A C68 3.2839 no 4_565
H29A H33C 3.5159 no 3_576
H29A H63 2.9754 no 4_565
H29A H68A 2.9622 no 4_565
H29A H68C 2.7674 no 4_565
H29A H71B 3.0080 no 4_565
H29A H73B 3.0469 no 4_565
H29B C69 3.1622 no 3_566
H29B H33C 3.0950 no 3_576
H29B H68A 3.4262 no 4_565
H29B H68C 3.1542 no 4_565
H29B H69A 3.0193 no 3_566
H29B H69B 2.6292 no 3_566
H29B H69C 3.3544 no 3_566
H29C H44B 3.2844 no 1_565
H29C H67B 3.1367 no 1_565
H29C H71B 2.9046 no 4_565
H29C H73B 2.7386 no 4_565
H31A N45 3.5679 no 1_565
H31A C60 2.9352 no 1_565
H31A C61 3.1483 no 1_565
H31A C62 3.4593 no 1_565
H31A C63 3.4996 no 1_565
H31A C64 3.2966 no 1_565
H31A C65 2.9647 no 1_565
H31A H44A 3.0645 no 1_565
H31A H61 3.5987 no 1_565
H31A H65 3.3286 no 1_565
H31A H72A 3.4918 no 1_565
H31A H72C 3.3116 no 1_565
H31B C27 3.5078 no 4_564
H31B C68 3.5312 no 2_555
H31B C69 3.4793 no 2_555
H31B C72 3.5410 no 1_565
H31B H27A 3.4837 no 4_564
H31B H27B 2.9145 no 4_564
H31B H27C 3.5955 no 4_564
H31B H68B 3.1974 no 2_555
H31B H68C 3.0405 no 2_555
H31B H69A 3.1464 no 2_555
H31B H69C 2.9718 no 2_555
H31B H72A 3.4619 no 1_565
H31B H72C 2.7782 no 1_565
H31C C27 3.2198 no 4_564
H31C H27A 2.8478 no 4_564
H31C H27B 3.0705 no 4_564
H31C H27C 3.2057 no 4_564
H31C H72A 3.4787 no 1_565
H31C H72C 3.5246 no 1_565
H32A C68 3.5904 no .
H32A C71 3.5187 no 2_555
H32A H63 3.1051 no 2_555
H32A H68A 2.9730 no .
H32A H68B 3.3067 no .
H32A H69C 2.9714 no 2_555
H32A H71B 3.3517 no 2_555
H32A H71C 2.8446 no 2_555
H32B C71 3.3830 no 4_555
H32B H67A 3.5026 no .
H32B H67C 3.1471 no 3_566
H32B H71A 2.4667 no 4_555
H32B H71B 3.5723 no 2_555
H32B H71C 3.3281 no 2_555
H32B H72B 2.9143 no 4_555
H32C Cl82 2.8862 no .
H32C H27C 3.2986 no 4_564
H32C H67A 3.1527 no .
H32C H68A 3.2109 no .
H32C H71A 3.1809 no 4_555
H32C H72B 3.4988 no 4_555
H32C H73C 3.4017 no 4_555
H33A C69 3.4696 no 1_565
H33A H67B 3.1030 no 1_565
H33A H69B 2.5556 no 1_565
H33B C67 3.4946 no 3_566
H33B H67B 3.0379 no 3_566
H33B H67C 3.0472 no 3_566
H33B H69B 3.5663 no 3_566
H33B H71B 3.5275 no 2_555
H33C C68 3.4441 no 2_555
H33C H29A 3.5159 no 3_576
H33C H29B 3.0950 no 3_576
H33C H63 3.3219 no 2_555
H33C H68C 2.5296 no 2_555
H33C H69B 2.9941 no 1_565
H33C H71B 3.3294 no 2_555
H43A Cl41 3.1488 no 4_555
H43A Cl81 3.0926 no .
H43A H28A 2.9323 no 1_545
H43B Au1 3.1728 no 1_545
H43B N5 3.3231 no 1_545
H43B C1 3.2300 no 1_545
H43B C20 3.1775 no 1_545
H43B C21 3.1662 no 1_545
H43B H21 3.2261 no 1_545
H43B H28A 3.5426 no 1_545
H44A C20 3.1550 no 1_545
H44A C21 3.1049 no 1_545
H44A C22 2.9604 no 1_545
H44A C23 2.8529 no 1_545
H44A C24 2.9336 no 1_545
H44A C25 3.0499 no 1_545
H44A H23 3.3219 no 1_545
H44A H25 3.5901 no 1_545
H44A H28A 3.3719 no 1_545
H44A H31A 3.0645 no 1_545
H44B Cl81 3.4531 no .
H44B H28A 2.7964 no 1_545
H44B H29C 3.2844 no 1_545
H44B H73B 3.2804 no 4_555
H47 Au1 3.5415 no 1_545
H47 Cl1 3.1639 no 1_545
H49 H14C 3.3491 no .
H49 H18A 3.1820 no 3_666
H49 H18C 3.4800 no 3_666
H49 H19B 3.1723 no 1_545
H49 H54A 3.5827 no 3_656
H51 Cl41 3.3597 no 4_555
H51 Cl81 3.1521 no .
H53A C7 3.5252 no 1_545
H53A C8 3.1254 no 1_545
H53A C9 3.3769 no 1_545
H53A C12 3.5081 no 1_545
H53A C13 3.4186 no 1_545
H53A C15 3.4880 no 1_545
H53A H3A 3.5274 no 4_554
H53A H13C 2.6192 no 1_545
H53A H15C 2.7099 no 1_545
H53B C3 3.4261 no 4_554
H53B C15 3.5451 no 1_545
H53B H3A 2.5937 no 4_554
H53B H3B 3.4232 no 4_554
H53B H11 3.2515 no 4_554
H53B H13C 3.0780 no 1_545
H53B H15C 2.5886 no 1_545
H53B H17B 3.1028 no 4_554
H53C Cl1 3.5429 no 1_545
H53C C3 3.1613 no 4_554
H53C H3A 2.6278 no 4_554
H53C H3B 2.9940 no 4_554
H53C H4B 3.3609 no 4_554
H53C H13C 3.2043 no 1_545
H54A H18A 3.4521 no 1_545
H54A H18A 3.3872 no 3_666
H54A H18C 3.5668 no 3_666
H54A H19B 3.2045 no 1_545
H54A H19B 3.2889 no 3_666
H54A H19C 3.4364 no 3_666
H54A H49 3.5827 no 3_656
H54A H54A 2.9029 no 3_656
H54A H57B 3.3018 no 3_656
H54B C57 3.3156 no 3_656
H54B H15C 3.3491 no 1_545
H54B H17B 3.2628 no 4_554
H54B H18A 3.3531 no 1_545
H54B H57A 3.4795 no 3_656
H54B H57B 2.5929 no 3_656
H54B H57C 3.4148 no 3_656
H54C C9 3.2303 no 1_545
H54C C10 3.3554 no 1_545
H54C C16 3.5384 no 1_545
H54C C18 3.4009 no 1_545
H54C C19 3.3768 no 1_545
H54C H9 3.1392 no 1_545
H54C H15C 3.5417 no 1_545
H54C H18A 2.5684 no 1_545
H54C H19B 2.5371 no 1_545
H54C H57B 3.5879 no 3_656
H55A C17 3.5217 no 4_554
H55A C59 3.3278 no 4_554
H55A H17A 3.4006 no 4_554
H55A H17B 2.8201 no 4_554
H55A H19C 3.2509 no 3_666
H55A H58C 3.1174 no 4_554
H55A H59A 3.4641 no 4_554
H55A H59C 2.4443 no 4_554
H55B C14 3.4299 no .
H55B C18 3.2801 no 3_666
H55B H14A 2.9519 no .
H55B H14C 3.0389 no .
H55B H18A 3.3810 no 3_666
H55B H18C 2.4145 no 3_666
H55B H19C 2.9335 no 3_666
H55B H58C 2.8905 no 4_554
H55B H59C 3.5087 no 4_554
H55C C14 3.4809 no .
H55C H3B 3.5229 no 4_554
H55C H14A 2.7661 no .
H55C H14C 3.5115 no .
H55C H58B 3.3895 no 4_554
H55C H58C 3.0881 no 4_554
H55C H59A 3.3679 no 4_554
H55C H59C 3.0641 no 4_554
H57A C18 3.3520 no 3_666
H57A H14C 3.2127 no .
H57A H17A 3.2413 no .
H57A H18A 2.7525 no 3_666
H57A H18B 3.2861 no 3_666
H57A H18C 3.5162 no 3_666
H57A H54B 3.4795 no 3_656
H57B C54 3.3086 no 3_656
H57B H17C 3.2474 no 2_646
H57B H18A 3.4422 no 3_666
H57B H19B 3.3495 no 1_545
H57B H54A 3.3018 no 3_656
H57B H54B 2.5929 no 3_656
H57B H54C 3.5879 no 3_656
H57C H17A 2.7747 no .
H57C H17C 2.9869 no 2_646
H57C H19C 3.2823 no 2_646
H57C H54B 3.4148 no 3_656
H58A C15 3.4131 no 4_555
H58A C19 3.4922 no 1_545
H58A H15A 2.4690 no 4_555
H58A H17C 3.0025 no 2_646
H58A H19A 2.9826 no 1_545
H58A H19B 3.3149 no 1_545
H58B Cl41 3.4698 no 4_555
H58B H13B 3.2261 no 4_555
H58B H14A 2.8893 no 4_555
H58B H15A 2.7313 no 4_555
H58B H55C 3.3895 no 4_555
H58C C55 3.2124 no 4_555
H58C H14A 3.0922 no 4_555
H58C H15A 2.8829 no 4_555
H58C H17C 2.6339 no 2_646
H58C H18C 3.1536 no 2_646
H58C H19C 3.4169 no 2_646
H58C H55A 3.1174 no 4_555
H58C H55B 2.8905 no 4_555
H58C H55C 3.0881 no 4_555
H59A Cl41 3.3787 no 4_555
H59A Cl81 3.5060 no .
H59A H3B 2.8554 no .
H59A H55A 3.4641 no 4_555
H59A H55C 3.3679 no 4_555
H59B C6 3.1943 no .
H59B C7 3.1408 no .
H59B C8 3.0880 no .
H59B C9 3.0538 no .
H59B C10 3.1096 no .
H59B C11 3.1748 no .
H59B C14 3.4756 no .
H59B H9 3.5477 no .
H59B H14B 3.2223 no .
H59B H14C 2.9907 no .
H59B H17A 3.1182 no .
H59C C10 3.5801 no .
H59C C11 3.4558 no .
H59C C17 3.1844 no .
H59C C55 3.1392 no 4_555
H59C H3B 3.4614 no .
H59C H11 3.5993 no .
H59C H17A 2.5872 no .
H59C H17B 2.9373 no .
H59C H55A 2.4443 no 4_555
H59C H55B 3.5087 no 4_555
H59C H55C 3.0641 no 4_555
H61 Cl82 3.0761 no .
H61 H31A 3.5987 no 1_545
H63 H29A 2.9754 no 4_564
H63 H32A 3.1051 no 2_545
H63 H33C 3.3219 no 2_545
H63 H68B 3.1823 no 2_545
H65 Cl1 2.9059 no 1_545
H65 H4A 3.4906 no 4_554
H65 H31A 3.3286 no 1_545
H67A Cl82 3.2229 no .
H67A C71 3.4096 no 4_555
H67A H32B 3.5026 no .
H67A H32C 3.1527 no .
H67A H71A 2.7979 no 4_555
H67A H71B 3.1318 no 4_555
H67A H73C 3.3813 no 4_555
H67B H29C 3.1367 no 1_545
H67B H33A 3.1030 no 1_545
H67B H33B 3.0379 no 3_566
H67B H71A 3.5139 no 4_555
H67B H71B 3.0902 no 4_555
H67C C71 3.5020 no 4_555
H67C H32B 3.1471 no 3_566
H67C H33B 3.0472 no 3_566
H67C H71A 3.4083 no 2_555
H67C H71A 3.0158 no 4_555
H67C H71B 3.1458 no 4_555
H67C H71C 3.0323 no 2_555
H67C H72C 3.5377 no 2_555
H68A C27 3.4943 no 4_564
H68A C29 3.5900 no 4_564
H68A C32 3.5236 no .
H68A H27B 3.4401 no 4_564
H68A H27C 2.7559 no 4_564
H68A H29A 2.9622 no 4_564
H68A H29B 3.4262 no 4_564
H68A H32A 2.9730 no .
H68A H32C 3.2109 no .
H68A H69C 3.1671 no 2_555
H68A H71C 3.5328 no 2_555
H68B C63 3.5942 no 2_555
H68B C71 3.3671 no 2_555
H68B C72 3.5599 no 2_555
H68B H31B 3.1974 no 2_545
H68B H32A 3.3067 no .
H68B H63 3.1823 no 2_555
H68B H69C 3.2235 no 2_555
H68B H71C 2.4462 no 2_555
H68B H72C 2.7044 no 2_555
H68C C29 3.4071 no 4_564
H68C C33 3.4730 no 2_545
H68C H29A 2.7674 no 4_564
H68C H29B 3.1542 no 4_564
H68C H31B 3.0405 no 2_545
H68C H33C 2.5296 no 2_545
H68C H69B 3.4826 no 2_555
H68C H69C 3.5102 no 2_555
H69A C27 3.4108 no 3_566
H69A C72 3.3154 no 2_555
H69A H23 3.4033 no 3_566
H69A H27B 2.4468 no 3_566
H69A H29B 3.0193 no 3_566
H69A H31B 3.1464 no 2_545
H69A H72B 3.3129 no 2_555
H69A H72C 2.5033 no 2_555
H69B C29 3.5922 no 3_566
H69B C33 3.1963 no 1_545
H69B H23 3.5066 no 3_566
H69B H27B 3.2393 no 3_566
H69B H29B 2.6292 no 3_566
H69B H33A 2.5556 no 1_545
H69B H33B 3.5663 no 3_566
H69B H33C 2.9941 no 1_545
H69B H68C 3.4826 no 2_545
H69C C68 3.4897 no 2_545
H69C H27B 2.8810 no 3_566
H69C H29B 3.3544 no 3_566
H69C H31B 2.9718 no 2_545
H69C H32A 2.9714 no 2_545
H69C H68A 3.1671 no 2_545
H69C H68B 3.2235 no 2_545
H69C H68C 3.5102 no 2_545
H71A C32 3.2352 no 4_554
H71A C67 3.2728 no 4_554
H71A H32B 2.4667 no 4_554
H71A H32C 3.1809 no 4_554
H71A H67A 2.7979 no 4_554
H71A H67B 3.5139 no 4_554
H71A H67C 3.4083 no 2_545
H71A H67C 3.0158 no 4_554
H71B C29 3.3682 no 4_564
H71B C67 3.3094 no 4_554
H71B H29A 3.0080 no 4_564
H71B H29C 2.9046 no 4_564
H71B H32A 3.3517 no 2_545
H71B H32B 3.5723 no 2_545
H71B H33B 3.5275 no 2_545
H71B H33C 3.3294 no 2_545
H71B H67A 3.1318 no 4_554
H71B H67B 3.0902 no 4_554
H71B H67C 3.1458 no 4_554
H71C C32 3.5299 no 2_545
H71C C68 3.3460 no 2_545
H71C H32A 2.8446 no 2_545
H71C H32B 3.3281 no 2_545
H71C H67C 3.0323 no 2_545
H71C H68A 3.5328 no 2_545
H71C H68B 2.4462 no 2_545
H72A Cl1 3.2221 no 1_545
H72A C20 3.5671 no 4_554
H72A C21 3.4090 no 4_554
H72A C27 3.5964 no 4_554
H72A H4A 3.2431 no 4_554
H72A H27A 3.1016 no 4_554
H72A H27B 3.2211 no 4_554
H72A H31A 3.4918 no 1_545
H72A H31B 3.4619 no 1_545
H72A H31C 3.4787 no 1_545
H72B C20 3.1782 no 4_554
H72B C21 3.3269 no 4_554
H72B C22 3.3342 no 4_554
H72B C23 3.1518 no 4_554
H72B C24 3.0167 no 4_554
H72B C25 3.0465 no 4_554
H72B C32 3.5306 no 4_554
H72B H25 3.5202 no 4_554
H72B H27B 3.4388 no 4_554
H72B H32B 2.9143 no 4_554
H72B H32C 3.4988 no 4_554
H72B H69A 3.3129 no 2_545
H72C C31 3.3736 no 1_545
H72C C68 3.5561 no 2_545
H72C C69 3.4032 no 2_545
H72C H27A 3.5661 no 4_554
H72C H27B 2.9188 no 4_554
H72C H31A 3.3116 no 1_545
H72C H31B 2.7782 no 1_545
H72C H31C 3.5246 no 1_545
H72C H67C 3.5377 no 2_545
H72C H68B 2.7044 no 2_545
H72C H69A 2.5033 no 2_545
H73A C4 3.4453 no 4_554
H73A H4A 2.4924 no 4_554
H73B C28 3.2994 no 4_564
H73B C29 3.2851 no 4_564
H73B H28A 2.6991 no 4_564
H73B H28C 3.1249 no 4_564
H73B H29A 3.0469 no 4_564
H73B H29C 2.7386 no 4_564
H73B H44B 3.2804 no 4_554
H73C Cl82 3.0982 no 4_554
H73C H4A 3.2894 no 4_554
H73C H25 3.5563 no 4_554
H73C H32C 3.4017 no 4_554
H73C H67A 3.3813 no 4_554
H81A Au1 2.9814 no .
H81A N2 3.5354 no .
H81A C1 3.1039 no .
H81A C7 3.2293 no .
H81A H7 2.3277 no .
H81A H13A 2.8828 no .
H81A H25 3.2414 no .
H81B Au41 3.0742 no .
H81B N42 3.5015 no .
H81B N45 3.2172 no .
H81B C41 2.9050 no .
H81B H7 3.2402 no .
H81B H13A 3.2070 no .
H81B H14B 3.4815 no .
H81B H28B 3.3932 no 4_564
H81B H28C 3.0534 no 4_564

loop_
_geom_torsion_atom_site_label_1
_geom_torsion_atom_site_label_2
_geom_torsion_atom_site_label_3
_geom_torsion_atom_site_label_4
_geom_torsion
_geom_torsion_publ_flag
C1 N2 C3 C4 3.6(8) no
C3 N2 C1 Au1 178.9(5) no
C3 N2 C1 N5 0.2(8) no
C1 N2 C6 C7 -48.5(9) no
C1 N2 C6 C11 133.5(7) no
C6 N2 C1 Au1 0.2(10) no
C6 N2 C1 N5 -178.5(6) no
C3 N2 C6 C7 132.9(7) no
C3 N2 C6 C11 -45.1(9) no
C6 N2 C3 C4 -177.7(5) no
C1 N5 C4 C3 6.0(7) no
C4 N5 C1 Au1 177.2(5) no
C4 N5 C1 N2 -4.1(8) no
C1 N5 C20 C21 -124.6(8) no
C1 N5 C20 C25 52.0(10) no
C20 N5 C1 Au1 -6.7(10) no
C20 N5 C1 N2 172.0(6) no
C4 N5 C20 C21 51.3(9) no
C4 N5 C20 C25 -132.2(7) no
C20 N5 C4 C3 -170.3(5) no
C41 N42 C43 C44 -1.4(7) no
C43 N42 C41 Au41 177.8(5) no
C43 N42 C41 N45 -0.3(7) no
C41 N42 C46 C47 -47.1(9) no
C41 N42 C46 C51 131.9(7) no
C46 N42 C41 Au41 -2.1(9) no
C46 N42 C41 N45 179.8(6) no
C43 N42 C46 C47 133.0(7) no
C43 N42 C46 C51 -48.0(9) no
C46 N42 C43 C44 178.5(5) no
C41 N45 C44 C43 -2.8(7) no
C44 N45 C41 Au41 -176.0(5) no
C44 N45 C41 N42 2.0(7) no
C41 N45 C60 C61 -144.7(7) no
C41 N45 C60 C65 38.4(9) no
C60 N45 C41 Au41 5.9(10) no
C60 N45 C41 N42 -176.1(5) no
C44 N45 C60 C61 37.3(8) no
C44 N45 C60 C65 -139.6(7) no
C60 N45 C44 C43 175.4(5) no
N2 C3 C4 N5 -5.4(7) no
N2 C6 C7 C8 -179.6(5) no
N2 C6 C11 C10 178.8(5) no
C7 C6 C11 C10 0.8(10) no
C11 C6 C7 C8 -1.7(10) no
C6 C7 C8 C9 1.2(10) no
C6 C7 C8 C12 176.8(6) no
C7 C8 C9 C10 0.1(10) no
C7 C8 C12 C13 38.7(9) no
C7 C8 C12 C14 -82.0(8) no
C7 C8 C12 C15 157.6(6) no
C9 C8 C12 C13 -145.9(6) no
C9 C8 C12 C14 93.4(8) no
C9 C8 C12 C15 -27.0(9) no
C12 C8 C9 C10 -175.4(6) no
C8 C9 C10 C11 -0.9(10) no
C8 C9 C10 C16 178.9(6) no
C9 C10 C11 C6 0.4(10) no
C9 C10 C16 C17 -115.1(8) no
C9 C10 C16 C18 5.7(10) no
C9 C10 C16 C19 125.2(8) no
C11 C10 C16 C17 64.6(9) no
C11 C10 C16 C18 -174.6(6) no
C11 C10 C16 C19 -55.0(10) no
C16 C10 C11 C6 -179.3(6) no
N5 C20 C21 C22 177.5(6) no
N5 C20 C25 C24 -179.1(6) no
C21 C20 C25 C24 -2.7(11) no
C25 C20 C21 C22 1.0(11) no
C20 C21 C22 C23 0.6(11) no
C20 C21 C22 C26 178.8(6) no
C21 C22 C23 C24 -0.6(11) no
C21 C22 C26 C27 -75.3(9) no
C21 C22 C26 C28 45.6(9) no
C21 C22 C26 C29 167.8(6) no
C23 C22 C26 C27 102.9(8) no
C23 C22 C26 C28 -136.3(7) no
C23 C22 C26 C29 -14.1(10) no
C26 C22 C23 C24 -178.8(6) no
C22 C23 C24 C25 -1.0(11) no
C22 C23 C24 C30 -179.1(6) no
C23 C24 C25 C20 2.6(11) no
C23 C24 C30 C31 119.6(8) no
C23 C24 C30 C32 -120.0(7) no
C23 C24 C30 C33 -0.7(10) no
C25 C24 C30 C31 -58.5(8) no
C25 C24 C30 C32 62.0(10) no
C25 C24 C30 C33 -178.8(6) no
C30 C24 C25 C20 -179.3(6) no
N42 C43 C44 N45 2.3(7) no
N42 C46 C47 C48 177.7(6) no
N42 C46 C51 C50 -177.6(6) no
C47 C46 C51 C50 1.4(10) no
C51 C46 C47 C48 -1.3(10) no
C46 C47 C48 C49 -0.1(10) no
C46 C47 C48 C52 -176.2(6) no
C47 C48 C49 C50 1.4(10) no
C47 C48 C52 C53 -25.7(9) no
C47 C48 C52 C54 -144.7(6) no
C47 C48 C52 C55 92.8(8) no
C49 C48 C52 C53 158.2(6) no
C49 C48 C52 C54 39.2(9) no
C49 C48 C52 C55 -83.2(8) no
C52 C48 C49 C50 177.5(6) no
C48 C49 C50 C51 -1.2(10) no
C48 C49 C50 C56 178.7(6) no
C49 C50 C51 C46 -0.2(10) no
C49 C50 C56 C57 7.9(9) no
C49 C50 C56 C58 -112.0(8) no
C49 C50 C56 C59 128.7(7) no
C51 C50 C56 C57 -172.2(6) no
C51 C50 C56 C58 67.9(8) no
C51 C50 C56 C59 -51.3(9) no
C56 C50 C51 C46 179.9(6) no
N45 C60 C61 C62 178.8(6) no
N45 C60 C65 C64 -179.0(6) no
C61 C60 C65 C64 4.0(10) no
C65 C60 C61 C62 -4.2(10) no
C60 C61 C62 C63 2.5(10) no
C60 C61 C62 C66 -177.2(6) no
C61 C62 C63 C64 -0.6(10) no
C61 C62 C66 C67 -4.1(9) no
C61 C62 C66 C68 116.8(7) no
C61 C62 C66 C69 -125.4(7) no
C63 C62 C66 C67 176.2(6) no
C63 C62 C66 C68 -62.9(7) no
C63 C62 C66 C69 55.0(8) no
C66 C62 C63 C64 179.1(5) no
C62 C63 C64 C65 0.5(9) no
C62 C63 C64 C70 177.9(6) no
C63 C64 C65 C60 -2.2(10) no
C63 C64 C70 C71 6.6(9) no
C63 C64 C70 C72 -112.6(7) no
C63 C64 C70 C73 127.8(6) no
C65 C64 C70 C71 -176.1(6) no
C65 C64 C70 C72 64.8(8) no
C65 C64 C70 C73 -54.8(8) no
C70 C64 C65 C60 -179.7(6) no
